data_1577419
loop_
_publ_author_name
'Patra, Suman'
'Ghosh, Soumili'
'Samanta, Soumya'
'Maurya, Nisha'
'Das, Somnath'
'Dey, Abhishek'

_publ_section_title
;
 Enhanced and Selective Oxygen Reduction by Iron porphyrin with a
 Biguanidine Residue in the Second Coordination Sphere
;
_journal_name_full 'Chemical Science'
_journal_paper_doi 10.1039/D6SC03084J
_journal_year 2026
_chemical_formula_moiety 'C189 H118 Cl10 N36 O5'
_chemical_formula_sum 'C189 H118 Cl10 N36 O5'
_chemical_formula_weight 3327.69
_space_group_crystal_system monoclinic
_space_group_IT_number 15
_space_group_name_Hall '-C 2yc'
_space_group_name_H-M_alt 'C 1 2/c 1'
_atom_sites_solution_hydrogens geom
_audit_creation_method SHELXL-2018/3
_audit_update_record
;
2026-04-14 deposited with the CCDC.	2026-06-16 downloaded from the CCDC.
;
_cell_angle_alpha 90
_cell_angle_beta 96.0520(10)
_cell_angle_gamma 90
_cell_formula_units_Z 8
_cell_length_a 33.0493(12)
_cell_length_b 18.1817(6)
_cell_length_c 57.8908(19)
_cell_measurement_reflns_used 332191
_cell_measurement_temperature 120(2)
_cell_measurement_theta_max 25.663
_cell_measurement_theta_min 1.956
_cell_volume 34592(2)
_computing_cell_refinement 'SAINT (Bruker, 2008)'
_computing_data_collection 'APEX2 (Bruker, 2008)'
_computing_data_reduction 'SAINT (Bruker, 2008)'
_computing_molecular_graphics 'PLATON (Spek, 2009) and ORTEP (Farrugia, 1997)'
_computing_publication_material 'SHELXL-2018/3 (Sheldrick, 2015)'
_computing_structure_refinement 'SHELXL-2018/3 (Sheldrick, 2018)'
_computing_structure_solution 'SHELXT 2014/5 (Sheldrick, 2014)'
_diffrn_ambient_temperature 120(2)
_diffrn_measured_fraction_theta_full 0.999
_diffrn_measured_fraction_theta_max 0.999
_diffrn_measurement_device_type 'Bruker APEX-II CCD'
_diffrn_measurement_method '\w scan'
_diffrn_radiation_type MoK\a
_diffrn_radiation_wavelength 0.71073
_diffrn_reflns_av_R_equivalents 0.1922
_diffrn_reflns_av_unetI/netI 0.0997
_diffrn_reflns_Laue_measured_fraction_full 0.999
_diffrn_reflns_Laue_measured_fraction_max 0.999
_diffrn_reflns_limit_h_max 40
_diffrn_reflns_limit_h_min -40
_diffrn_reflns_limit_k_max 22
_diffrn_reflns_limit_k_min -22
_diffrn_reflns_limit_l_max 70
_diffrn_reflns_limit_l_min -68
_diffrn_reflns_number 332191
_diffrn_reflns_point_group_measured_fraction_full 0.999
_diffrn_reflns_point_group_measured_fraction_max 0.999
_diffrn_reflns_theta_full 25.242
_diffrn_reflns_theta_max 25.663
_diffrn_reflns_theta_min 1.956
_exptl_absorpt_coefficient_mu 0.229
_exptl_absorpt_correction_type empirical
_exptl_absorpt_process_details '(SADABS; Bruker, 2008)'
_exptl_crystal_colour Purple
_exptl_crystal_density_diffrn 1.278
_exptl_crystal_description Hexagonal
_exptl_crystal_F_000 13712
_exptl_crystal_recrystallization_method 'Re-crystallisation from solvent: DCM/hexane'
_exptl_crystal_size_max 0.26
_exptl_crystal_size_mid 0.22
_exptl_crystal_size_min 0.18
_exptl_transmission_factor_max 0.960
_exptl_transmission_factor_min 0.940
_refine_diff_density_max 1.061
_refine_diff_density_min -1.291
_refine_diff_density_rms 0.091
_refine_ls_extinction_method none
_refine_ls_goodness_of_fit_ref 1.031
_refine_ls_hydrogen_treatment constr
_refine_ls_matrix_type full
_refine_ls_number_parameters 2170
_refine_ls_number_reflns 32720
_refine_ls_number_restraints 18
_refine_ls_restrained_S_all 1.034
_refine_ls_R_factor_all 0.1860
_refine_ls_R_factor_gt 0.0989
_refine_ls_shift/su_max 0.001
_refine_ls_shift/su_mean 0.000
_refine_ls_structure_factor_coef Fsqd
_refine_ls_weighting_details 'w=1/[\s^2^(Fo^2^)+(0.1735P)^2^+87.6422P] where P=(Fo^2^+2Fc^2^)/3'
_refine_ls_weighting_scheme calc
_refine_ls_wR_factor_gt 0.2657
_refine_ls_wR_factor_ref 0.3292
_reflns_Friedel_coverage 0.000
_reflns_number_gt 16566
_reflns_number_total 32720
_reflns_threshold_expression 'I > 2\s(I)'
_cod_data_source_file d6sc03084j2.cif
_cod_data_source_block shelx
_cod_original_sg_symbol_H-M 'C 2/c'
_cod_database_code 1577419
_shelx_shelxl_version_number 2018/3
_shelx_space_group_comment
;
The symmetry employed for this shelxl refinement is uniquely defined
by the following loop, which should always be used as a source of
symmetry information in preference to the above space-group names.
They are only intended as comments.
;

loop_
_space_group_symop_operation_xyz
'x, y, z'
'-x, y, -z+1/2'
'x+1/2, y+1/2, z'
'-x+1/2, y+1/2, -z+1/2'
'-x, -y, -z'
'x, -y, z-1/2'
'-x+1/2, -y+1/2, -z'
'x+1/2, -y+1/2, z-1/2'

loop_
_atom_site_label
_atom_site_type_symbol
_atom_site_fract_x
_atom_site_fract_y
_atom_site_fract_z
_atom_site_U_iso_or_equiv
_atom_site_adp_type
_atom_site_occupancy
_atom_site_site_symmetry_order
_atom_site_calc_flag
_atom_site_refinement_flags_posn
_atom_site_refinement_flags_adp
_atom_site_refinement_flags_occupancy
_atom_site_disorder_assembly
_atom_site_disorder_group
N1 N 0.14440(12) 0.4019(2) 0.62476(7) 0.0324(10) Uani 1 1 d . . . A 1
N2 N 0.16302(12) 0.5493(2) 0.64290(7) 0.0328(10) Uani 1 1 d . . . A 1
N3 N 0.13586(12) 0.6146(2) 0.59818(7) 0.0353(10) Uani 1 1 d . . . A 1
N4 N 0.12037(12) 0.4666(2) 0.57993(7) 0.0349(10) Uani 1 1 d . . . A 1
N5 N 0.24802(13) 0.3853(2) 0.67457(7) 0.0385(11) Uani 1 1 d . . . A 1
N6 N 0.25092(13) 0.3944(3) 0.62940(8) 0.0428(11) Uani 1 1 d . . . A 1
N7 N 0.30724(14) 0.4168(3) 0.65767(8) 0.0508(13) Uani 1 1 d . . . A 1
N8 N 0.31667(15) 0.4056(3) 0.61932(8) 0.0519(13) Uani 1 1 d . . . A 1
N9 N 0.30302(19) 0.4476(4) 0.69547(10) 0.085(2) Uani 1 1 d . . . A 1
N10 N 0.35814(13) 0.3011(2) 0.54674(7) 0.0369(10) Uani 1 1 d . . . B 1
N11 N 0.31057(12) 0.2507(2) 0.58437(7) 0.0347(10) Uani 1 1 d . . . B 1
N12 N 0.38298(13) 0.1933(2) 0.60882(7) 0.0384(10) Uani 1 1 d . . . B 1
N13 N 0.43140(13) 0.2499(3) 0.57219(7) 0.0418(11) Uani 1 1 d . . . B 1
N14 N 0.26302(13) 0.4620(2) 0.55177(8) 0.0416(11) Uani 1 1 d . . . B 1
N15 N 0.27903(13) 0.5431(3) 0.58325(8) 0.0466(12) Uani 1 1 d . . . B 1
N16 N 0.33823(14) 0.4931(3) 0.56876(8) 0.0504(12) Uani 1 1 d . . . B 1
N17 N 0.34196(14) 0.5917(3) 0.59452(9) 0.0550(13) Uani 1 1 d . . . B 1
N18 N 0.21590(14) 0.4893(3) 0.57860(9) 0.0554(13) Uani 1 1 d . . . B 1
N19 N 0.41104(13) 0.4699(2) 0.73006(7) 0.0377(10) Uani 1 1 d . . . C 1
N20 N 0.32485(13) 0.6375(2) 0.72546(7) 0.0367(10) Uani 1 1 d . . . C 1
N21 N 0.40533(13) 0.6159(2) 0.71052(7) 0.0372(10) Uani 1 1 d . . . C 1
N22 N 0.31900(13) 0.7538(2) 0.66106(7) 0.0390(10) Uani 1 1 d . . . C 1
N23 N 0.27862(14) 0.6313(3) 0.66491(8) 0.0478(12) Uani 1 1 d . . . C 1
N24 N 0.30323(14) 0.6723(3) 0.62998(8) 0.0467(12) Uani 1 1 d . . . C 1
N25 N 0.25965(14) 0.5746(3) 0.62967(9) 0.0523(13) Uani 1 1 d . . . C 1
N26 N 0.3533(2) 0.7576(4) 0.62771(11) 0.092(2) Uani 1 1 d . . . C 1
N27 N 0.33165(12) 0.4929(2) 0.74664(7) 0.0350(10) Uani 1 1 d . . . C 1
N29 N 0.45950(13) 0.7022(2) 0.59976(8) 0.0387(10) Uani 1 1 d . . . D 1
N30 N 0.41429(12) 0.6384(2) 0.55916(7) 0.0361(10) Uani 1 1 d . . . D 1
N31 N 0.40595(13) 0.8303(2) 0.59411(7) 0.0374(10) Uani 1 1 d . . . D 1
N32 N 0.36026(13) 0.7661(2) 0.55366(7) 0.0381(10) Uani 1 1 d . . . D 1
N33 N 0.46208(14) 0.4831(3) 0.62079(8) 0.0465(12) Uani 1 1 d . . . D 1
N34 N 0.39698(15) 0.4639(3) 0.63349(9) 0.0528(13) Uani 1 1 d . . . D 1
N35 N 0.36653(15) 0.5361(3) 0.65864(9) 0.0583(14) Uani 1 1 d . . . D 1
N36 N 0.42210(15) 0.5848(3) 0.64256(9) 0.0570(14) Uani 1 1 d . . . D 1
N37 N 0.41777(17) 0.3901(3) 0.60468(11) 0.0723(17) Uani 1 1 d . . . D 1
C019 C 0.18364(16) 0.4015(3) 0.68889(8) 0.0335(12) Uani 1 1 d . . . A 1
C01B C 0.16880(15) 0.6220(3) 0.64890(9) 0.0331(11) Uani 1 1 d . . . A 1
C01E C 0.14656(15) 0.6784(3) 0.61061(9) 0.0349(12) Uani 1 1 d . . . A 1
C01K C 0.16939(14) 0.4342(3) 0.66579(8) 0.0318(11) Uani 1 1 d . . . A 1
C01P C 0.15792(14) 0.3848(3) 0.64785(8) 0.0334(12) Uani 1 1 d . . . A 1
C01Q C 0.17162(14) 0.5107(3) 0.66331(8) 0.0315(11) Uani 1 1 d . . . A 1
C01T C 0.13842(15) 0.3378(3) 0.61204(9) 0.0353(12) Uani 1 1 d . . . A 1
C01V C 0.11499(15) 0.3939(3) 0.57382(9) 0.0364(12) Uani 1 1 d . . . A 1
C01X C 0.12400(15) 0.3332(3) 0.58832(9) 0.0352(12) Uani 1 1 d . . . A 1
C01Y C 0.15917(15) 0.3064(3) 0.64923(9) 0.0367(12) Uani 1 1 d . . . A 1
H01Y H 0.166610 0.278625 0.662921 0.044 Uiso 1 1 calc R U . A 1
C021 C 0.18354(15) 0.5604(3) 0.68228(9) 0.0346(12) Uani 1 1 d . . . A 1
H021 H 0.191171 0.547252 0.698016 0.042 Uiso 1 1 calc R U . A 1
C023 C 0.16202(14) 0.6824(3) 0.63384(9) 0.0336(12) Uani 1 1 d . . . A 1
C028 C 0.11987(16) 0.2572(3) 0.57837(9) 0.0366(12) Uani 1 1 d . . . A 1
C029 C 0.22464(17) 0.3804(3) 0.69310(9) 0.0369(12) Uani 1 1 d . . . A 1
C02H C 0.10616(15) 0.5060(3) 0.56060(9) 0.0369(12) Uani 1 1 d . . . A 1
C02L C 0.12003(15) 0.6328(3) 0.57608(9) 0.0367(12) Uani 1 1 d . . . A 1
C02P C 0.14800(16) 0.2779(3) 0.62776(9) 0.0377(12) Uani 1 1 d . . . A 1
H02P H 0.146761 0.227129 0.623876 0.045 Uiso 1 1 calc R U . A 1
C02T C 0.18177(15) 0.6290(3) 0.67335(9) 0.0377(12) Uani 1 1 d . . . A 1
H02T H 0.187906 0.673480 0.681610 0.045 Uiso 1 1 calc R U . A 1
C02V C 0.17108(16) 0.7575(3) 0.64389(9) 0.0364(12) Uani 1 1 d . . . A 1
C039 C 0.14174(16) 0.2371(3) 0.55994(9) 0.0440(14) Uani 1 1 d . . . A 1
H039 H 0.157308 0.272694 0.552734 0.053 Uiso 1 1 calc R U . A 1
C03F C 0.09165(16) 0.4576(3) 0.54179(9) 0.0426(13) Uani 1 1 d . . . A 1
H03F H 0.080256 0.471842 0.526708 0.051 Uiso 1 1 calc R U . A 1
C03N C 0.10599(16) 0.5830(3) 0.55840(9) 0.0398(13) Uani 1 1 d . . . A 1
C03S C 0.15760(19) 0.3936(3) 0.70635(9) 0.0468(14) Uani 1 1 d . . . A 1
H03S H 0.130018 0.408680 0.703465 0.056 Uiso 1 1 calc R U . A 1
C03T C 0.12143(17) 0.7114(3) 0.57426(10) 0.0448(14) Uani 1 1 d . . . A 1
H03T H 0.112620 0.739425 0.560821 0.054 Uiso 1 1 calc R U . A 1
C03W C 0.29117(17) 0.4050(3) 0.63599(10) 0.0422(13) Uani 1 1 d . . . A 1
C03X C 0.09736(17) 0.3880(3) 0.54970(9) 0.0438(14) Uani 1 1 d . . . A 1
H03X H 0.091118 0.344016 0.541234 0.053 Uiso 1 1 calc R U . A 1
C042 C 0.28411(18) 0.4135(3) 0.67590(10) 0.0483(15) Uani 1 1 d . . . A 1
C045 C 0.09522(17) 0.2053(3) 0.58759(10) 0.0442(14) Uani 1 1 d . . . A 1
H045 H 0.079050 0.218908 0.599532 0.053 Uiso 1 1 calc R U . A 1
C048 C 0.13746(16) 0.7387(3) 0.59496(9) 0.0421(13) Uani 1 1 d . . . A 1
H048 H 0.141928 0.789235 0.598519 0.051 Uiso 1 1 calc R U . A 1
C04K C 0.1716(2) 0.3640(3) 0.72771(10) 0.0558(17) Uani 1 1 d . . . A 1
H04K H 0.153827 0.358531 0.739460 0.067 Uiso 1 1 calc R U . A 1
C04R C 0.2121(2) 0.3423(3) 0.73178(10) 0.0569(17) Uani 1 1 d . . . A 1
H04R H 0.221898 0.321779 0.746395 0.068 Uiso 1 1 calc R U . A 1
C04Z C 0.14051(19) 0.1638(4) 0.55216(10) 0.0542(17) Uani 1 1 d . . . A 1
H04Z H 0.155951 0.149569 0.539955 0.065 Uiso 1 1 calc R U . A 1
C055 C 0.0906(2) 0.6158(3) 0.53544(10) 0.0507(15) Uani 1 1 d . . . A 1
C056 C 0.2379(2) 0.3501(3) 0.71497(10) 0.0496(15) Uani 1 1 d . . . A 1
H056 H 0.265364 0.334784 0.718130 0.060 Uiso 1 1 calc R U . A 1
C05F C 0.0942(2) 0.1337(3) 0.57940(11) 0.0540(17) Uani 1 1 d . . . A 1
H05F H 0.077373 0.098622 0.585906 0.065 Uiso 1 1 calc R U . A 1
C05N C 0.21045(17) 0.7839(3) 0.64705(12) 0.0563(17) Uani 1 1 d . . . A 1
H05N H 0.232105 0.755595 0.642093 0.068 Uiso 1 1 calc R U . A 1
C05S C 0.1169(2) 0.1123(4) 0.56215(11) 0.0589(18) Uani 1 1 d . . . A 1
H05S H 0.116545 0.062581 0.557086 0.071 Uiso 1 1 calc R U . A 1
C05T C 0.1881(2) 0.8935(3) 0.66427(10) 0.0552(17) Uani 1 1 d . . . A 1
H05T H 0.193998 0.940097 0.671238 0.066 Uiso 1 1 calc R U . A 1
C061 C 0.2183(2) 0.8516(4) 0.65743(14) 0.067(2) Uani 1 1 d . . . A 1
H061 H 0.245554 0.868937 0.659792 0.080 Uiso 1 1 calc R U . A 1
C064 C 0.1406(2) 0.7999(4) 0.65091(15) 0.074(2) Uani 1 1 d . . . A 1
H064 H 0.113319 0.782571 0.648813 0.089 Uiso 1 1 calc R U . A 1
C065 C 0.1166(3) 0.6278(5) 0.51869(12) 0.085(3) Uani 1 1 d . . . A 1
H065 H 0.144285 0.613584 0.521553 0.102 Uiso 1 1 calc R U . A 1
C068 C 0.0648(4) 0.6840(4) 0.49394(14) 0.096(3) Uani 1 1 d . . . A 1
H068 H 0.056328 0.710451 0.480125 0.115 Uiso 1 1 calc R U . A 1
C06A C 0.1489(3) 0.8681(4) 0.66107(16) 0.092(3) Uani 1 1 d . . . A 1
H06A H 0.127400 0.897192 0.665822 0.110 Uiso 1 1 calc R U . A 1
C06G C 0.1027(3) 0.6603(6) 0.49785(14) 0.099(3) Uani 1 1 d . . . A 1
H06G H 0.120640 0.665649 0.486151 0.119 Uiso 1 1 calc R U . A 1
C06H C 0.0378(4) 0.6704(8) 0.50975(17) 0.174(7) Uani 1 1 d . . . A 1
H06H H 0.010223 0.685631 0.506671 0.209 Uiso 1 1 calc R U . A 1
C06I C 0.0511(3) 0.6337(8) 0.53068(13) 0.152(6) Uani 1 1 d . . . A 1
H06I H 0.032154 0.621715 0.541368 0.183 Uiso 1 1 calc R U . A 1
C015 C 0.27991(14) 0.2820(3) 0.56950(8) 0.0328(11) Uani 1 1 d . . . B 1
C017 C 0.29351(15) 0.2233(3) 0.60338(8) 0.0311(11) Uani 1 1 d . . . B 1
C01C C 0.35641(16) 0.1725(3) 0.62452(9) 0.0356(12) Uani 1 1 d . . . B 1
C01D C 0.28417(15) 0.3148(3) 0.54789(8) 0.0335(12) Uani 1 1 d . . . B 1
C01G C 0.31999(15) 0.3240(3) 0.53793(8) 0.0330(12) Uani 1 1 d . . . B 1
C01I C 0.31420(15) 0.1860(3) 0.62215(8) 0.0330(11) Uani 1 1 d . . . B 1
C01M C 0.29002(15) 0.1566(3) 0.64030(8) 0.0325(11) Uani 1 1 d . . . B 1
C01N C 0.25070(15) 0.2377(3) 0.59988(9) 0.0365(12) Uani 1 1 d . . . B 1
H01N H 0.231262 0.223713 0.610042 0.044 Uiso 1 1 calc R U . B 1
C01R C 0.28810(15) 0.0807(3) 0.64423(9) 0.0358(12) Uani 1 1 d . . . B 1
H01R H 0.303158 0.048040 0.635595 0.043 Uiso 1 1 calc R U . B 1
C01S C 0.38466(15) 0.3230(3) 0.53128(9) 0.0361(12) Uani 1 1 d . . . B 1
C022 C 0.24542(15) 0.3437(3) 0.53478(8) 0.0332(12) Uani 1 1 d . . . B 1
C024 C 0.24274(16) 0.2744(3) 0.57961(8) 0.0375(12) Uani 1 1 d . . . B 1
H024 H 0.216889 0.292109 0.573252 0.045 Uiso 1 1 calc R U . B 1
C02E C 0.37856(16) 0.1365(3) 0.64382(9) 0.0398(13) Uani 1 1 d . . . B 1
H02E H 0.367673 0.118182 0.657236 0.048 Uiso 1 1 calc R U . B 1
C02F C 0.41798(16) 0.1334(3) 0.63944(9) 0.0411(13) Uani 1 1 d . . . B 1
H02F H 0.439695 0.111407 0.649088 0.049 Uiso 1 1 calc R U . B 1
C02M C 0.42103(16) 0.1691(3) 0.61775(9) 0.0375(12) Uani 1 1 d . . . B 1
C02Q C 0.23521(16) 0.4175(3) 0.53797(9) 0.0395(13) Uani 1 1 d . . . B 1
C02S C 0.32341(17) 0.3636(3) 0.51625(9) 0.0396(13) Uani 1 1 d . . . B 1
H02S H 0.301743 0.385728 0.506599 0.048 Uiso 1 1 calc R U . B 1
C030 C 0.45062(16) 0.3280(3) 0.51389(9) 0.0404(13) Uani 1 1 d . . . B 1
C031 C 0.44852(15) 0.2763(3) 0.55321(9) 0.0392(13) Uani 1 1 d . . . B 1
C035 C 0.26442(16) 0.0527(3) 0.66062(10) 0.0430(13) Uani 1 1 d . . . B 1
H035 H 0.263295 0.001209 0.663178 0.052 Uiso 1 1 calc R U . B 1
C037 C 0.26819(16) 0.2024(3) 0.65374(9) 0.0401(13) Uani 1 1 d . . . B 1
H037 H 0.269690 0.254193 0.651771 0.048 Uiso 1 1 calc R U . B 1
C03A C 0.36276(16) 0.3629(3) 0.51251(9) 0.0385(13) Uani 1 1 d . . . B 1
H03A H 0.374107 0.384850 0.499758 0.046 Uiso 1 1 calc R U . B 1
C03B C 0.25328(16) 0.4974(3) 0.57001(10) 0.0418(13) Uani 1 1 d . . . B 1
C03C C 0.22015(16) 0.2992(3) 0.52019(9) 0.0392(13) Uani 1 1 d . . . B 1
H03C H 0.227239 0.249135 0.518140 0.047 Uiso 1 1 calc R U . B 1
C03E C 0.24243(16) 0.1003(3) 0.67322(9) 0.0432(14) Uani 1 1 d . . . B 1
H03E H 0.225861 0.081244 0.684272 0.052 Uiso 1 1 calc R U . B 1
C03H C 0.49441(16) 0.1423(3) 0.61881(9) 0.0422(13) Uani 1 1 d . . . B 1
C03J C 0.42726(16) 0.3099(3) 0.53383(9) 0.0394(13) Uani 1 1 d . . . B 1
C03O C 0.31916(17) 0.5414(3) 0.58152(10) 0.0456(14) Uani 1 1 d . . . B 1
C03U C 0.45689(16) 0.1776(3) 0.60719(9) 0.0415(13) Uani 1 1 d . . . B 1
C046 C 0.46153(16) 0.2149(3) 0.58646(10) 0.0430(13) Uani 1 1 d . . . B 1
C047 C 0.44043(17) 0.2930(3) 0.49278(9) 0.0448(14) Uani 1 1 d . . . B 1
H047 H 0.417915 0.260291 0.491038 0.054 Uiso 1 1 calc R U . B 1
C04A C 0.24453(17) 0.1744(3) 0.66978(10) 0.0433(13) Uani 1 1 d . . . B 1
H04C H 0.229543 0.206769 0.678545 0.052 Uiso 1 1 calc R U . B 1
C04D C 0.18451(17) 0.3270(3) 0.50850(9) 0.0432(14) Uani 1 1 d . . . B 1
H04D H 0.167070 0.296108 0.498670 0.052 Uiso 1 1 calc R U . B 1
C04I C 0.17482(17) 0.3997(4) 0.51136(10) 0.0481(15) Uani 1 1 d . . . B 1
H04I H 0.150811 0.419282 0.503146 0.058 Uiso 1 1 calc R U . B 1
C04N C 0.19936(17) 0.4446(3) 0.52591(10) 0.0463(14) Uani 1 1 d . . . B 1
H04N H 0.191897 0.494483 0.527806 0.056 Uiso 1 1 calc R U . B 1
C04U C 0.49110(16) 0.2580(4) 0.55584(10) 0.0495(15) Uani 1 1 d . . . B 1
H04U H 0.510218 0.269502 0.545222 0.059 Uiso 1 1 calc R U . B 1
C04W C 0.48358(17) 0.3758(3) 0.51594(11) 0.0501(15) Uani 1 1 d . . . B 1
H04W H 0.490713 0.400755 0.530211 0.060 Uiso 1 1 calc R U . B 1
C052 C 0.49895(17) 0.2216(4) 0.57616(10) 0.0505(15) Uani 1 1 d . . . B 1
H052 H 0.524741 0.203641 0.582507 0.061 Uiso 1 1 calc R U . B 1
C05D C 0.49572(19) 0.3521(4) 0.47653(11) 0.0562(17) Uani 1 1 d . . . B 1
H05D H 0.511252 0.360088 0.463849 0.067 Uiso 1 1 calc R U . B 1
C05J C 0.50625(19) 0.3877(4) 0.49739(12) 0.0589(17) Uani 1 1 d . . . B 1
H05J H 0.528923 0.420061 0.499055 0.071 Uiso 1 1 calc R U . B 1
C05M C 0.46301(18) 0.3056(4) 0.47404(10) 0.0528(16) Uani 1 1 d . . . B 1
H05M H 0.455658 0.281750 0.459603 0.063 Uiso 1 1 calc R U . B 1
C05X C 0.56346(19) 0.0733(4) 0.63961(13) 0.0653(19) Uani 1 1 d . . . B 1
H05X H 0.586262 0.048595 0.647433 0.078 Uiso 1 1 calc R U . B 1
C062 C 0.5052(2) 0.0726(4) 0.61164(13) 0.0668(19) Uani 1 1 d . . . B 1
H062 H 0.488562 0.048205 0.599600 0.080 Uiso 1 1 calc R U . B 1
C063 C 0.5195(2) 0.1776(4) 0.63533(12) 0.069(2) Uani 1 1 d . . . B 1
H063 H 0.513551 0.226434 0.639724 0.083 Uiso 1 1 calc R U . B 1
C067 C 0.5547(2) 0.1416(5) 0.64599(13) 0.072(2) Uani 1 1 d . . . B 1
H067 H 0.572014 0.166042 0.657684 0.087 Uiso 1 1 calc R U . B 1
C069 C 0.5401(2) 0.0384(4) 0.62200(16) 0.081(2) Uani 1 1 d . . . B 1
H069 H 0.547710 -0.008846 0.616897 0.098 Uiso 1 1 calc R U . B 1
C016 C 0.29525(15) 0.5142(3) 0.75426(8) 0.0338(12) Uani 1 1 d . . . C 1
C01A C 0.27266(15) 0.5771(3) 0.74704(8) 0.0333(12) Uani 1 1 d . . . C 1
C01J C 0.40804(16) 0.4052(3) 0.74211(9) 0.0386(13) Uani 1 1 d . . . C 1
C01L C 0.26486(16) 0.6973(3) 0.72483(8) 0.0345(12) Uani 1 1 d . . . C 1
H01L H 0.237385 0.708320 0.726917 0.041 Uiso 1 1 calc R U . C 1
C01O C 0.28622(15) 0.6335(3) 0.73288(8) 0.0347(12) Uani 1 1 d . . . C 1
C01U C 0.34208(15) 0.4286(3) 0.75839(9) 0.0357(12) Uani 1 1 d . . . C 1
C01W C 0.36333(16) 0.7276(3) 0.70424(9) 0.0358(12) Uani 1 1 d . . . C 1
C01Z C 0.39896(16) 0.6863(3) 0.70283(9) 0.0391(13) Uani 1 1 d . . . C 1
C020 C 0.34093(15) 0.8136(3) 0.67150(9) 0.0367(12) Uani 1 1 d . . . C 1
C025 C 0.28366(16) 0.4632(3) 0.77161(9) 0.0388(13) Uani 1 1 d . . . C 1
H025 H 0.260265 0.466481 0.779782 0.047 Uiso 1 1 calc R U . C 1
C026 C 0.36165(15) 0.8034(3) 0.69363(9) 0.0346(12) Uani 1 1 d . . . C 1
C027 C 0.32876(15) 0.7032(3) 0.71400(9) 0.0345(12) Uani 1 1 d . . . C 1
C02B C 0.29037(16) 0.7406(3) 0.71349(9) 0.0379(12) Uani 1 1 d . . . C 1
H02B H 0.283843 0.787044 0.706546 0.046 Uiso 1 1 calc R U . C 1
C02K C 0.23267(16) 0.5880(3) 0.75625(9) 0.0377(12) Uani 1 1 d . . . C 1
C02X C 0.44346(16) 0.5976(3) 0.70452(9) 0.0400(13) Uani 1 1 d . . . C 1
C02Y C 0.37705(15) 0.3868(3) 0.75589(9) 0.0372(12) Uani 1 1 d . . . C 1
C02Z C 0.38382(16) 0.3173(3) 0.76988(9) 0.0395(13) Uani 1 1 d . . . C 1
C033 C 0.32447(17) 0.7301(3) 0.64070(10) 0.0443(14) Uani 1 1 d . . . C 1
C036 C 0.31236(16) 0.4101(3) 0.77400(9) 0.0419(13) Uani 1 1 d . . . C 1
H036 H 0.312883 0.368586 0.784004 0.050 Uiso 1 1 calc R U . C 1
C03D C 0.38194(17) 0.8621(3) 0.70535(10) 0.0429(13) Uani 1 1 d . . . C 1
H03D H 0.395742 0.854836 0.720415 0.051 Uiso 1 1 calc R U . C 1
C03K C 0.46281(16) 0.5291(3) 0.70849(9) 0.0417(13) Uani 1 1 d . . . C 1
C03M C 0.44744(16) 0.4705(3) 0.72003(9) 0.0389(13) Uani 1 1 d . . . C 1
C03R C 0.22662(16) 0.6481(3) 0.77076(9) 0.0400(13) Uani 1 1 d . . . C 1
H03R H 0.247225 0.684326 0.773738 0.048 Uiso 1 1 calc R U . C 1
C03V C 0.38195(17) 0.9310(3) 0.69502(11) 0.0492(15) Uani 1 1 d . . . C 1
H03V H 0.396073 0.970666 0.702922 0.059 Uiso 1 1 calc R U . C 1
C03Z C 0.43352(16) 0.7134(3) 0.69186(9) 0.0430(13) Uani 1 1 d . . . C 1
H03Z H 0.436038 0.760605 0.685116 0.052 Uiso 1 1 calc R U . C 1
C041 C 0.44213(17) 0.3612(3) 0.73845(10) 0.0455(14) Uani 1 1 d . . . C 1
H041 H 0.447438 0.312856 0.744171 0.055 Uiso 1 1 calc R U . C 1
C044 C 0.50447(17) 0.5204(3) 0.70109(10) 0.0435(14) Uani 1 1 d . . . C 1
C04C C 0.34113(17) 0.8845(3) 0.66173(11) 0.0453(14) Uani 1 1 d . . . C 1
H04E H 0.326907 0.892792 0.646823 0.054 Uiso 1 1 calc R U . C 1
C04F C 0.28096(17) 0.6277(3) 0.64179(10) 0.0452(14) Uani 1 1 d . . . C 1
C04G C 0.46108(18) 0.6597(3) 0.69301(10) 0.0474(14) Uani 1 1 d . . . C 1
H04G H 0.487093 0.661374 0.687436 0.057 Uiso 1 1 calc R U . C 1
C04L C 0.20221(17) 0.5359(3) 0.75207(10) 0.0467(14) Uani 1 1 d . . . C 1
H04L H 0.205898 0.495302 0.742190 0.056 Uiso 1 1 calc R U . C 1
C04T C 0.41654(18) 0.3124(3) 0.78684(10) 0.0469(14) Uani 1 1 d . . . C 1
H04T H 0.433846 0.353653 0.790143 0.056 Uiso 1 1 calc R U . C 1
C04V C 0.19051(18) 0.6542(4) 0.78068(10) 0.0499(15) Uani 1 1 d . . . C 1
H04V H 0.186299 0.695076 0.790370 0.060 Uiso 1 1 calc R U . C 1
C04Y C 0.53861(17) 0.5317(3) 0.71690(11) 0.0489(15) Uani 1 1 d . . . C 1
H04Y H 0.535153 0.542975 0.732593 0.059 Uiso 1 1 calc R U . C 1
C050 C 0.46635(18) 0.4017(3) 0.72499(10) 0.0473(14) Uani 1 1 d . . . C 1
H050 H 0.491374 0.385870 0.719952 0.057 Uiso 1 1 calc R U . C 1
C053 C 0.35832(19) 0.2580(3) 0.76556(10) 0.0497(15) Uani 1 1 d . . . C 1
H053 H 0.335567 0.261816 0.754146 0.060 Uiso 1 1 calc R U . C 1
C054 C 0.36136(18) 0.9419(3) 0.67318(11) 0.0491(15) Uani 1 1 d . . . C 1
H054 H 0.361252 0.989097 0.666144 0.059 Uiso 1 1 calc R U . C 1
C057 C 0.58273(18) 0.5097(3) 0.68770(12) 0.0526(16) Uani 1 1 d . . . C 1
H057 H 0.609367 0.507006 0.682988 0.063 Uiso 1 1 calc R U . C 1
C058 C 0.57746(18) 0.5268(3) 0.71022(11) 0.0529(16) Uani 1 1 d . . . C 1
H058 H 0.600419 0.535149 0.721220 0.063 Uiso 1 1 calc R U . C 1
C05B C 0.3655(2) 0.1927(4) 0.77773(11) 0.0569(17) Uani 1 1 d . . . C 1
H05B H 0.347429 0.152324 0.774747 0.068 Uiso 1 1 calc R U . C 1
C05C C 0.51058(19) 0.5019(4) 0.67826(11) 0.0551(16) Uani 1 1 d . . . C 1
H05C H 0.487905 0.492973 0.667118 0.066 Uiso 1 1 calc R U . C 1
C05H C 0.16089(19) 0.6022(4) 0.77669(11) 0.0572(17) Uani 1 1 d . . . C 1
H05H H 0.136435 0.606731 0.783857 0.069 Uiso 1 1 calc R U . C 1
C05I C 0.16610(18) 0.5432(4) 0.76236(12) 0.0559(16) Uani 1 1 d . . . C 1
H05I H 0.145161 0.507492 0.759498 0.067 Uiso 1 1 calc R U . C 1
C05L C 0.42408(19) 0.2468(4) 0.79907(11) 0.0558(16) Uani 1 1 d . . . C 1
H05L H 0.446439 0.243461 0.810756 0.067 Uiso 1 1 calc R U . C 1
C05U C 0.3987(2) 0.1860(3) 0.79410(11) 0.0564(17) Uani 1 1 d . . . C 1
H05U H 0.404270 0.140671 0.801937 0.068 Uiso 1 1 calc R U . C 1
C05W C 0.5496(2) 0.4966(4) 0.67195(12) 0.0595(17) Uani 1 1 d . . . C 1
H05W H 0.553567 0.483649 0.656445 0.071 Uiso 1 1 calc R U . C 1
C01F C 0.44029(15) 0.5803(3) 0.56483(9) 0.0370(12) Uani 1 1 d . . . D 1
C02A C 0.39065(15) 0.6169(3) 0.53955(9) 0.0370(12) Uani 1 1 d . . . D 1
C02C C 0.43236(16) 0.5208(3) 0.54828(10) 0.0417(13) Uani 1 1 d . . . D 1
H02C H 0.445813 0.474557 0.548546 0.050 Uiso 1 1 calc R U . D 1
C02D C 0.47587(16) 0.7431(3) 0.61885(9) 0.0383(12) Uani 1 1 d . . . D 1
C02G C 0.47956(15) 0.6356(3) 0.59958(9) 0.0394(13) Uani 1 1 d . . . D 1
C02I C 0.38032(16) 0.8885(3) 0.58826(9) 0.0361(12) Uani 1 1 d . . . D 1
C02J C 0.43241(16) 0.8550(3) 0.61229(9) 0.0387(13) Uani 1 1 d . . . D 1
C02N C 0.34744(16) 0.8880(3) 0.57042(9) 0.0396(13) Uani 1 1 d . . . D 1
C02O C 0.49647(15) 0.5102(3) 0.58700(10) 0.0395(13) Uani 1 1 d . . . D 1
C02R C 0.35762(16) 0.6560(3) 0.52839(9) 0.0381(13) Uani 1 1 d . . . D 1
C02U C 0.47111(16) 0.5782(3) 0.58347(9) 0.0386(13) Uani 1 1 d . . . D 1
C02W C 0.46425(15) 0.8148(3) 0.62439(9) 0.0383(13) Uani 1 1 d . . . D 1
C032 C 0.33800(16) 0.8300(3) 0.55474(9) 0.0392(13) Uani 1 1 d . . . D 1
C034 C 0.48837(16) 0.8506(3) 0.64469(9) 0.0401(13) Uani 1 1 d . . . D 1
C038 C 0.40204(16) 0.5440(3) 0.53240(10) 0.0412(13) Uani 1 1 d . . . D 1
H038 H 0.390483 0.517593 0.519147 0.049 Uiso 1 1 calc R U . D 1
C03G C 0.50961(16) 0.6345(3) 0.61923(9) 0.0416(13) Uani 1 1 d . . . D 1
H03G H 0.528125 0.595609 0.623433 0.050 Uiso 1 1 calc R U . D 1
C03I C 0.32103(16) 0.9548(3) 0.56786(9) 0.0409(13) Uani 1 1 d . . . D 1
C03P C 0.39115(16) 0.9513(3) 0.60295(9) 0.0420(13) Uani 1 1 d . . . D 1
H03P H 0.378021 0.997846 0.602323 0.050 Uiso 1 1 calc R U . D 1
C03Q C 0.34316(17) 0.7237(3) 0.53520(9) 0.0427(13) Uani 1 1 d . . . D 1
C03Y C 0.42339(17) 0.9310(3) 0.61764(10) 0.0424(13) Uani 1 1 d . . . D 1
H03Y H 0.437608 0.960760 0.629315 0.051 Uiso 1 1 calc R U . D 1
C040 C 0.33592(17) 0.6219(3) 0.50685(9) 0.0443(14) Uani 1 1 d . . . D 1
C043 C 0.42751(19) 0.4473(3) 0.61998(10) 0.0491(15) Uani 1 1 d . . . D 1
C049 C 0.50700(17) 0.6992(3) 0.63085(10) 0.0434(13) Uani 1 1 d . . . D 1
H049 H 0.523282 0.712816 0.644700 0.052 Uiso 1 1 calc R U . D 1
C04B C 0.29576(17) 0.9736(3) 0.58487(9) 0.0413(13) Uani 1 1 d . . . D 1
H04F H 0.294986 0.942971 0.598108 0.050 Uiso 1 1 calc R U . D 1
C04E C 0.30534(18) 0.8275(3) 0.53663(10) 0.0503(15) Uani 1 1 d . . . D 1
H04H H 0.284922 0.863908 0.533375 0.060 Uiso 1 1 calc R U . D 1
C04H C 0.27328(19) 1.0827(3) 0.56368(10) 0.0502(15) Uani 1 1 d . . . D 1
H04J H 0.257747 1.126803 0.562558 0.060 Uiso 1 1 calc R U . D 1
C04J C 0.52548(16) 0.4915(3) 0.57205(10) 0.0451(14) Uani 1 1 d . . . D 1
H04M H 0.528455 0.521851 0.558968 0.054 Uiso 1 1 calc R U . D 1
C04M C 0.53052(16) 0.8592(3) 0.64549(10) 0.0472(14) Uani 1 1 d . . . D 1
H04O H 0.544262 0.842613 0.632858 0.057 Uiso 1 1 calc R U . D 1
C04O C 0.49121(17) 0.4634(3) 0.60582(11) 0.0464(14) Uani 1 1 d . . . D 1
C04P C 0.46928(18) 0.8761(3) 0.66338(10) 0.0463(14) Uani 1 1 d . . . D 1
H04P H 0.440695 0.870422 0.663314 0.056 Uiso 1 1 calc R U . D 1
C04S C 0.27202(18) 1.0359(3) 0.58270(10) 0.0480(14) Uani 1 1 d . . . D 1
H04S H 0.254591 1.047138 0.594254 0.058 Uiso 1 1 calc R U . D 1
C04X C 0.39614(18) 0.5283(4) 0.64446(11) 0.0515(15) Uani 1 1 d . . . D 1
C051 C 0.30877(18) 0.7632(3) 0.52483(10) 0.0489(15) Uani 1 1 d . . . D 1
H051 H 0.291056 0.747435 0.511781 0.059 Uiso 1 1 calc R U . D 1
C059 C 0.30319(18) 0.5755(3) 0.50797(11) 0.0544(16) Uani 1 1 d . . . D 1
H059 H 0.293525 0.565115 0.522504 0.065 Uiso 1 1 calc R U . D 1
C05A C 0.54981(17) 0.4304(4) 0.57584(12) 0.0531(16) Uani 1 1 d . . . D 1
H05G H 0.569355 0.418760 0.565501 0.064 Uiso 1 1 calc R U . D 1
C05E C 0.2843(2) 0.5437(4) 0.48771(13) 0.0641(19) Uani 1 1 d . . . D 1
H05K H 0.262066 0.511131 0.488522 0.077 Uiso 1 1 calc R U . D 1
C05G C 0.51591(18) 0.4019(3) 0.60980(12) 0.0550(16) Uani 1 1 d . . . D 1
H05O H 0.512642 0.370667 0.622632 0.066 Uiso 1 1 calc R U . D 1
C05K C 0.49139(19) 0.9098(4) 0.68210(11) 0.0567(17) Uani 1 1 d . . . D 1
H05P H 0.477924 0.927865 0.694652 0.068 Uiso 1 1 calc R U . D 1
C05O C 0.2974(2) 1.0641(3) 0.54655(12) 0.0604(17) Uani 1 1 d . . . D 1
H05Q H 0.297951 1.094634 0.533275 0.073 Uiso 1 1 calc R U . D 1
C05P C 0.54549(18) 0.3857(4) 0.59504(13) 0.0591(18) Uani 1 1 d . . . D 1
H05R H 0.562719 0.344263 0.598066 0.071 Uiso 1 1 calc R U . D 1
C05Q C 0.3207(2) 1.0010(3) 0.54871(11) 0.0554(16) Uani 1 1 d . . . D 1
H05V H 0.337136 0.988834 0.536730 0.066 Uiso 1 1 calc R U . D 1
C05V C 0.55218(18) 0.8913(4) 0.66426(11) 0.0583(17) Uani 1 1 d . . . D 1
H05Y H 0.580884 0.895722 0.664621 0.070 Uiso 1 1 calc R U . D 1
C05Y C 0.2977(2) 0.5591(4) 0.46674(12) 0.068(2) Uani 1 1 d . . . D 1
H05Z H 0.284634 0.537116 0.453033 0.081 Uiso 1 1 calc R U . D 1
C05Z C 0.53327(19) 0.9170(4) 0.68250(12) 0.0638(19) Uani 1 1 d . . . D 1
H05 H 0.548642 0.939594 0.695369 0.077 Uiso 1 1 calc R U . D 1
C066 C 0.3484(2) 0.6376(5) 0.48547(11) 0.081(2) Uani 1 1 d . . . D 1
H066 H 0.370344 0.670732 0.484424 0.097 Uiso 1 1 calc R U . D 1
C06B C 0.3294(3) 0.6056(5) 0.46535(13) 0.097(3) Uani 1 1 d . . . D 1
H06B H 0.338643 0.616312 0.450714 0.117 Uiso 1 1 calc R U . D 1
Cl01 Cl 0.44931(6) 0.31698(12) 0.66731(4) 0.0848(6) Uani 1 1 d . . . E 1
Cl03 Cl 0.37844(7) 0.27803(13) 0.69091(4) 0.0912(7) Uani 1 1 d . . . E 1
C06E C 0.3968(2) 0.3229(5) 0.66797(17) 0.093(3) Uani 1 1 d . . . E 1
H06C H 0.389156 0.375425 0.668558 0.112 Uiso 1 1 calc R U . E 1
H06D H 0.383289 0.302254 0.653306 0.112 Uiso 1 1 calc R U . E 1
Cl02 Cl 0.24087(6) 0.80226(11) 0.58447(4) 0.0871(6) Uani 1 1 d . . . F 1
Cl05 Cl 0.21939(6) 0.68526(13) 0.55081(4) 0.0932(7) Uani 1 1 d . . . F 1
C06D C 0.2486(3) 0.7126(4) 0.57608(15) 0.089(3) Uani 1 1 d . . . F 1
H06E H 0.242694 0.679422 0.588860 0.106 Uiso 1 1 calc R U . F 1
H06F H 0.277712 0.706473 0.573828 0.106 Uiso 1 1 calc R U . F 1
Cl04 Cl 0.13591(8) 1.06347(13) 0.63570(4) 0.0926(7) Uani 1 1 d . . . G 1
Cl06 Cl 0.16762(8) 0.96334(14) 0.60147(4) 0.1056(8) Uani 1 1 d . . . G 1
C06F C 0.1716(2) 1.0512(5) 0.61852(16) 0.095(3) Uani 1 1 d . . . G 1
H06J H 0.198356 1.052211 0.628011 0.113 Uiso 1 1 calc R U . G 1
H06K H 0.170957 1.092892 0.607495 0.113 Uiso 1 1 calc R U . G 1
C302 C 0.6132(4) 0.7025(6) 0.7090(3) 0.162(6) Uani 1 1 d . . . H 1
H30A H 0.598176 0.665550 0.717344 0.194 Uiso 1 1 calc R U . H 1
H30B H 0.619288 0.743440 0.720132 0.194 Uiso 1 1 calc R U . H 1
C301 C 0.4763(5) 0.1697(11) 0.7163(4) 0.253(11) Uani 1 1 d . . . I 1
H30U H 0.503170 0.184638 0.724043 0.303 Uiso 1 1 calc R U . I 1
H30V H 0.464777 0.212235 0.707191 0.303 Uiso 1 1 calc R U . I 1
Cl91 Cl 0.44660(14) 0.1501(3) 0.73613(12) 0.241(3) Uani 1 1 d . . . I 1
Cl92 Cl 0.4832(2) 0.0993(3) 0.69766(9) 0.240(3) Uani 1 1 d . . . I 1
Cl93 Cl 0.65668(8) 0.66506(16) 0.70628(5) 0.0860(8) Uani 0.75 1 d . . P H 1
Cl94 Cl 0.58284(19) 0.7326(4) 0.69106(16) 0.224(4) Uani 0.65 1 d . . P H 1
O1W O 0.4965(3) 0.1196(14) 0.4285(2) 0.381(13) Uani 1 1 d . . . J 1
O2W O 0.4296(3) 0.0702(12) 0.5306(3) 0.353(11) Uani 1 1 d . . . K 1
O3W O 0.5270(5) 0.759(2) 0.7468(3) 0.480(19) Uani 1 1 d . U . L 1
O4W O 0.4658(6) 0.9184(11) 0.7514(2) 0.330(8) Uani 1 1 d . U . M 1
O5W O 0.4716(4) -0.0356(10) 0.55347(14) 0.266(8) Uani 1 1 d . U . N 1
Cl95 Cl 0.5909(3) 0.7224(5) 0.73124(19) 0.244(5) Uani 0.6 1 d . . P O 2

loop_
_atom_site_aniso_label
_atom_site_aniso_U_11
_atom_site_aniso_U_22
_atom_site_aniso_U_33
_atom_site_aniso_U_23
_atom_site_aniso_U_13
_atom_site_aniso_U_12
N1 0.034(2) 0.034(2) 0.028(2) -0.0034(19) 0.0016(18) -0.0035(18)
N2 0.036(2) 0.032(2) 0.031(2) 0.0029(19) 0.0047(18) -0.0011(18)
N3 0.034(2) 0.040(3) 0.033(2) -0.003(2) 0.0058(19) -0.0019(19)
N4 0.034(2) 0.038(3) 0.032(2) -0.001(2) 0.0066(18) -0.0013(19)
N5 0.040(3) 0.048(3) 0.027(2) -0.001(2) 0.0014(19) 0.006(2)
N6 0.043(3) 0.044(3) 0.040(3) -0.002(2) 0.001(2) -0.007(2)
N7 0.044(3) 0.074(4) 0.034(3) -0.018(2) 0.004(2) -0.002(2)
N8 0.058(3) 0.056(3) 0.045(3) -0.014(2) 0.020(2) -0.009(3)
N9 0.083(4) 0.123(6) 0.047(3) -0.033(4) 0.002(3) -0.031(4)
N10 0.039(2) 0.039(3) 0.033(2) -0.0032(19) 0.0035(19) -0.005(2)
N11 0.041(2) 0.035(2) 0.027(2) 0.0005(18) -0.0040(19) -0.0021(19)
N12 0.035(2) 0.043(3) 0.038(3) 0.001(2) 0.005(2) -0.004(2)
N13 0.038(2) 0.051(3) 0.036(3) 0.001(2) 0.000(2) -0.004(2)
N14 0.039(2) 0.042(3) 0.044(3) -0.008(2) 0.003(2) -0.004(2)
N15 0.034(3) 0.055(3) 0.052(3) -0.020(2) 0.011(2) -0.010(2)
N16 0.043(3) 0.058(3) 0.053(3) -0.013(3) 0.016(2) 0.002(2)
N17 0.046(3) 0.067(4) 0.054(3) -0.019(3) 0.013(2) -0.020(3)
N18 0.039(3) 0.072(4) 0.057(3) -0.012(3) 0.012(2) -0.008(3)
N19 0.044(3) 0.036(3) 0.033(2) 0.004(2) 0.005(2) -0.002(2)
N20 0.047(3) 0.037(3) 0.027(2) -0.0018(19) 0.0071(19) -0.008(2)
N21 0.042(3) 0.038(3) 0.033(2) 0.004(2) 0.0072(19) 0.002(2)
N22 0.047(3) 0.034(3) 0.037(3) 0.001(2) 0.007(2) -0.002(2)
N23 0.051(3) 0.048(3) 0.047(3) -0.002(2) 0.017(2) -0.002(2)
N24 0.051(3) 0.051(3) 0.041(3) -0.007(2) 0.017(2) -0.013(2)
N25 0.048(3) 0.049(3) 0.064(3) -0.019(3) 0.025(2) -0.016(2)
N26 0.107(5) 0.103(5) 0.077(4) -0.036(4) 0.062(4) -0.062(4)
N27 0.041(2) 0.039(3) 0.024(2) -0.0028(19) 0.0026(18) -0.001(2)
N29 0.038(2) 0.037(3) 0.042(3) -0.005(2) 0.008(2) -0.005(2)
N30 0.039(2) 0.037(3) 0.033(2) -0.0059(19) 0.0059(19) -0.006(2)
N31 0.041(2) 0.038(3) 0.033(2) -0.004(2) 0.005(2) -0.006(2)
N32 0.047(3) 0.035(3) 0.033(2) -0.0034(19) 0.006(2) -0.005(2)
N33 0.047(3) 0.041(3) 0.052(3) -0.001(2) 0.010(2) 0.002(2)
N34 0.051(3) 0.048(3) 0.061(3) -0.018(3) 0.014(3) -0.010(2)
N35 0.043(3) 0.070(4) 0.063(3) -0.024(3) 0.013(3) -0.007(3)
N36 0.051(3) 0.049(3) 0.071(4) -0.012(3) 0.010(3) -0.006(3)
N37 0.063(4) 0.067(4) 0.089(4) -0.038(3) 0.019(3) -0.011(3)
C019 0.047(3) 0.027(3) 0.026(3) 0.002(2) 0.004(2) -0.005(2)
C01B 0.034(3) 0.029(3) 0.037(3) 0.000(2) 0.004(2) 0.000(2)
C01E 0.036(3) 0.033(3) 0.036(3) 0.004(2) 0.008(2) -0.002(2)
C01K 0.029(3) 0.035(3) 0.032(3) -0.001(2) 0.005(2) -0.002(2)
C01P 0.031(3) 0.039(3) 0.029(3) 0.003(2) 0.003(2) -0.004(2)
C01Q 0.027(3) 0.037(3) 0.030(3) 0.003(2) 0.001(2) 0.000(2)
C01T 0.037(3) 0.037(3) 0.031(3) -0.006(2) 0.001(2) -0.006(2)
C01V 0.038(3) 0.036(3) 0.035(3) 0.002(2) 0.004(2) -0.002(2)
C01X 0.035(3) 0.035(3) 0.036(3) -0.002(2) 0.005(2) -0.008(2)
C01Y 0.043(3) 0.032(3) 0.034(3) 0.006(2) 0.002(2) -0.005(2)
C021 0.039(3) 0.035(3) 0.029(3) 0.000(2) 0.000(2) -0.001(2)
C023 0.028(3) 0.036(3) 0.037(3) -0.001(2) 0.004(2) -0.004(2)
C028 0.040(3) 0.036(3) 0.032(3) -0.002(2) -0.004(2) -0.005(2)
C029 0.054(3) 0.029(3) 0.028(3) -0.001(2) 0.002(2) 0.001(2)
C02H 0.037(3) 0.041(3) 0.033(3) 0.003(2) 0.005(2) 0.000(2)
C02L 0.039(3) 0.038(3) 0.033(3) 0.003(2) 0.004(2) 0.002(2)
C02P 0.049(3) 0.031(3) 0.031(3) -0.006(2) -0.003(2) -0.003(2)
C02T 0.040(3) 0.039(3) 0.034(3) -0.004(2) 0.003(2) -0.003(2)
C02V 0.041(3) 0.034(3) 0.034(3) 0.000(2) 0.003(2) 0.004(2)
C039 0.041(3) 0.055(4) 0.034(3) -0.009(3) -0.004(2) 0.000(3)
C03F 0.045(3) 0.051(4) 0.031(3) 0.000(3) 0.001(2) -0.002(3)
C03N 0.044(3) 0.042(3) 0.034(3) -0.001(2) 0.007(2) 0.005(3)
C03S 0.056(4) 0.049(4) 0.036(3) -0.005(3) 0.010(3) -0.014(3)
C03T 0.057(4) 0.039(3) 0.038(3) 0.007(3) 0.004(3) 0.008(3)
C03W 0.048(3) 0.037(3) 0.042(3) -0.010(3) 0.008(3) -0.004(3)
C03X 0.053(3) 0.046(4) 0.032(3) -0.007(3) 0.001(3) -0.008(3)
C042 0.050(4) 0.057(4) 0.038(3) -0.014(3) 0.002(3) 0.004(3)
C045 0.046(3) 0.047(4) 0.038(3) -0.002(3) -0.004(3) -0.011(3)
C048 0.049(3) 0.035(3) 0.043(3) 0.000(3) 0.007(3) 0.002(3)
C04K 0.088(5) 0.049(4) 0.031(3) 0.000(3) 0.009(3) -0.024(4)
C04R 0.097(5) 0.042(4) 0.031(3) 0.007(3) 0.003(3) -0.005(3)
C04Z 0.057(4) 0.066(4) 0.036(3) -0.018(3) -0.010(3) 0.007(3)
C055 0.074(4) 0.044(4) 0.032(3) -0.006(3) -0.005(3) 0.012(3)
C056 0.071(4) 0.039(3) 0.037(3) 0.004(3) -0.004(3) 0.007(3)
C05F 0.078(4) 0.033(3) 0.046(4) 0.000(3) -0.018(3) -0.016(3)
C05N 0.039(3) 0.037(3) 0.093(5) -0.012(3) 0.008(3) 0.000(3)
C05S 0.082(5) 0.041(4) 0.049(4) -0.012(3) -0.019(4) -0.001(3)
C05T 0.087(5) 0.035(3) 0.046(4) -0.009(3) 0.015(3) -0.013(3)
C061 0.055(4) 0.041(4) 0.101(6) -0.003(4) -0.008(4) -0.007(3)
C064 0.055(4) 0.049(4) 0.125(7) -0.032(4) 0.040(4) -0.011(3)
C065 0.083(5) 0.117(7) 0.053(4) 0.043(4) -0.006(4) -0.035(5)
C068 0.170(10) 0.063(5) 0.054(5) 0.004(4) 0.007(6) 0.051(6)
C06A 0.092(6) 0.056(5) 0.140(8) -0.039(5) 0.069(6) -0.013(4)
C06G 0.120(8) 0.106(7) 0.067(6) 0.045(5) -0.007(5) -0.043(6)
C06H 0.175(11) 0.284(17) 0.062(6) 0.005(8) -0.002(7) 0.184(12)
C06I 0.127(8) 0.296(16) 0.035(4) 0.017(6) 0.011(5) 0.151(10)
C015 0.031(3) 0.038(3) 0.029(3) -0.005(2) 0.003(2) -0.001(2)
C017 0.039(3) 0.031(3) 0.024(3) -0.005(2) 0.006(2) -0.002(2)
C01C 0.048(3) 0.028(3) 0.030(3) 0.001(2) 0.005(2) -0.001(2)
C01D 0.037(3) 0.033(3) 0.029(3) -0.001(2) 0.001(2) 0.001(2)
C01G 0.036(3) 0.038(3) 0.025(3) 0.000(2) 0.002(2) -0.004(2)
C01I 0.037(3) 0.031(3) 0.031(3) -0.001(2) 0.001(2) 0.000(2)
C01M 0.036(3) 0.038(3) 0.023(3) 0.001(2) 0.000(2) -0.001(2)
C01N 0.036(3) 0.043(3) 0.030(3) -0.002(2) 0.004(2) -0.001(2)
C01R 0.041(3) 0.032(3) 0.035(3) 0.000(2) 0.004(2) -0.001(2)
C01S 0.039(3) 0.040(3) 0.029(3) -0.005(2) 0.006(2) -0.006(2)
C022 0.036(3) 0.039(3) 0.024(3) 0.000(2) 0.001(2) -0.007(2)
C024 0.039(3) 0.047(3) 0.026(3) -0.001(2) 0.003(2) 0.001(2)
C02E 0.045(3) 0.041(3) 0.032(3) 0.000(2) -0.001(2) -0.003(3)
C02F 0.039(3) 0.042(3) 0.040(3) 0.003(3) -0.006(2) -0.001(2)
C02M 0.038(3) 0.040(3) 0.033(3) 0.001(2) 0.000(2) -0.003(2)
C02Q 0.039(3) 0.047(3) 0.031(3) -0.001(2) -0.002(2) -0.003(3)
C02S 0.049(3) 0.036(3) 0.033(3) 0.002(2) 0.001(2) 0.000(3)
C030 0.037(3) 0.047(3) 0.037(3) 0.005(3) 0.003(2) 0.000(3)
C031 0.036(3) 0.047(3) 0.035(3) 0.004(3) 0.008(2) -0.005(2)
C035 0.046(3) 0.036(3) 0.047(3) 0.004(3) 0.004(3) -0.005(3)
C037 0.050(3) 0.037(3) 0.033(3) 0.002(2) 0.002(2) 0.005(3)
C03A 0.044(3) 0.043(3) 0.029(3) 0.001(2) 0.007(2) -0.006(3)
C03B 0.039(3) 0.045(3) 0.042(3) -0.005(3) 0.004(3) -0.001(3)
C03C 0.047(3) 0.043(3) 0.029(3) 0.001(2) 0.005(2) -0.003(3)
C03E 0.043(3) 0.050(4) 0.037(3) 0.008(3) 0.006(2) -0.003(3)
C03H 0.035(3) 0.051(4) 0.040(3) 0.006(3) 0.003(2) -0.002(3)
C03J 0.040(3) 0.043(3) 0.036(3) -0.003(2) 0.009(2) -0.007(2)
C03O 0.042(3) 0.054(4) 0.041(3) -0.003(3) 0.007(3) -0.008(3)
C03U 0.042(3) 0.046(3) 0.036(3) -0.004(3) 0.000(2) 0.000(3)
C046 0.036(3) 0.051(4) 0.041(3) -0.001(3) 0.001(2) -0.003(3)
C047 0.045(3) 0.054(4) 0.036(3) 0.007(3) 0.007(3) 0.004(3)
C04A 0.045(3) 0.046(4) 0.039(3) 0.005(3) 0.007(3) 0.008(3)
C04D 0.046(3) 0.054(4) 0.029(3) 0.000(3) -0.002(2) -0.008(3)
C04I 0.039(3) 0.067(4) 0.036(3) 0.003(3) -0.006(3) 0.003(3)
C04N 0.044(3) 0.052(4) 0.042(3) -0.004(3) 0.000(3) 0.012(3)
C04U 0.033(3) 0.072(4) 0.043(3) 0.005(3) 0.005(2) -0.009(3)
C04W 0.047(3) 0.048(4) 0.057(4) -0.006(3) 0.017(3) -0.004(3)
C052 0.038(3) 0.066(4) 0.046(4) 0.003(3) -0.002(3) -0.002(3)
C05D 0.056(4) 0.069(4) 0.047(4) 0.018(3) 0.021(3) 0.008(3)
C05J 0.051(4) 0.053(4) 0.077(5) 0.008(4) 0.026(3) -0.004(3)
C05M 0.051(4) 0.074(5) 0.035(3) 0.003(3) 0.011(3) 0.008(3)
C05X 0.036(3) 0.083(6) 0.075(5) 0.011(4) -0.003(3) 0.000(3)
C062 0.057(4) 0.058(4) 0.081(5) -0.002(4) -0.012(4) 0.000(3)
C063 0.065(4) 0.076(5) 0.061(4) -0.021(4) -0.022(4) 0.015(4)
C067 0.054(4) 0.089(6) 0.067(5) -0.014(4) -0.023(3) 0.002(4)
C069 0.068(5) 0.059(5) 0.113(7) 0.002(5) -0.008(5) 0.014(4)
C016 0.036(3) 0.037(3) 0.028(3) -0.003(2) 0.001(2) -0.005(2)
C01A 0.041(3) 0.037(3) 0.022(3) -0.004(2) 0.003(2) -0.003(2)
C01J 0.045(3) 0.038(3) 0.032(3) 0.003(2) 0.003(2) 0.000(3)
C01L 0.039(3) 0.037(3) 0.029(3) -0.005(2) 0.009(2) 0.001(2)
C01O 0.038(3) 0.043(3) 0.023(3) -0.004(2) 0.004(2) -0.002(2)
C01U 0.037(3) 0.037(3) 0.032(3) 0.001(2) 0.002(2) -0.002(2)
C01W 0.043(3) 0.034(3) 0.031(3) -0.004(2) 0.009(2) 0.000(2)
C01Z 0.047(3) 0.040(3) 0.031(3) 0.001(2) 0.007(2) 0.003(3)
C020 0.036(3) 0.033(3) 0.042(3) 0.003(2) 0.010(2) 0.003(2)
C025 0.035(3) 0.047(3) 0.035(3) 0.003(2) 0.008(2) -0.002(3)
C026 0.036(3) 0.035(3) 0.036(3) 0.000(2) 0.016(2) 0.001(2)
C027 0.038(3) 0.035(3) 0.031(3) -0.002(2) 0.008(2) 0.000(2)
C02B 0.045(3) 0.037(3) 0.032(3) -0.002(2) 0.006(2) 0.004(2)
C02K 0.038(3) 0.043(3) 0.032(3) 0.006(2) 0.004(2) 0.000(2)
C02X 0.044(3) 0.043(3) 0.035(3) 0.004(2) 0.011(2) 0.001(3)
C02Y 0.038(3) 0.038(3) 0.034(3) 0.001(2) -0.002(2) -0.006(2)
C02Z 0.048(3) 0.034(3) 0.038(3) 0.001(2) 0.009(3) -0.005(3)
C033 0.044(3) 0.045(4) 0.046(3) -0.002(3) 0.013(3) -0.002(3)
C036 0.042(3) 0.048(3) 0.036(3) 0.010(3) 0.004(2) -0.005(3)
C03D 0.045(3) 0.042(3) 0.042(3) -0.008(3) 0.010(3) -0.005(3)
C03K 0.044(3) 0.043(3) 0.039(3) 0.006(3) 0.011(2) 0.008(3)
C03M 0.041(3) 0.042(3) 0.035(3) 0.001(2) 0.011(2) 0.005(2)
C03R 0.042(3) 0.047(3) 0.032(3) 0.001(2) 0.007(2) 0.001(3)
C03V 0.045(3) 0.036(3) 0.070(4) -0.014(3) 0.023(3) -0.007(3)
C03Z 0.046(3) 0.041(3) 0.044(3) 0.007(3) 0.013(3) 0.002(3)
C041 0.049(3) 0.043(3) 0.045(3) 0.005(3) 0.008(3) 0.008(3)
C044 0.046(3) 0.042(3) 0.045(3) 0.006(3) 0.013(3) 0.006(3)
C04C 0.047(3) 0.038(3) 0.051(4) 0.007(3) 0.008(3) 0.000(3)
C04F 0.046(3) 0.036(3) 0.056(4) -0.006(3) 0.022(3) 0.000(3)
C04G 0.044(3) 0.050(4) 0.051(4) 0.008(3) 0.018(3) 0.003(3)
C04L 0.043(3) 0.049(4) 0.049(3) 0.010(3) 0.007(3) 0.000(3)
C04T 0.053(3) 0.045(4) 0.043(3) 0.012(3) 0.001(3) -0.003(3)
C04V 0.050(4) 0.061(4) 0.040(3) 0.006(3) 0.011(3) 0.011(3)
C04Y 0.047(3) 0.053(4) 0.048(4) 0.012(3) 0.008(3) 0.008(3)
C050 0.050(3) 0.051(4) 0.042(3) 0.005(3) 0.014(3) 0.007(3)
C053 0.062(4) 0.045(4) 0.041(3) 0.006(3) 0.001(3) -0.006(3)
C054 0.051(4) 0.036(3) 0.062(4) 0.003(3) 0.012(3) 0.005(3)
C057 0.043(3) 0.049(4) 0.068(4) 0.006(3) 0.017(3) 0.008(3)
C058 0.045(3) 0.057(4) 0.058(4) 0.014(3) 0.011(3) 0.009(3)
C05B 0.075(4) 0.050(4) 0.046(4) 0.005(3) 0.005(3) -0.015(3)
C05C 0.053(4) 0.064(4) 0.050(4) -0.003(3) 0.011(3) 0.009(3)
C05H 0.042(3) 0.076(5) 0.057(4) 0.018(4) 0.020(3) 0.006(3)
C05I 0.044(4) 0.055(4) 0.069(4) 0.012(4) 0.009(3) -0.005(3)
C05L 0.056(4) 0.054(4) 0.056(4) 0.014(3) -0.001(3) -0.002(3)
C05U 0.079(5) 0.040(4) 0.052(4) 0.013(3) 0.011(3) -0.001(3)
C05W 0.059(4) 0.064(4) 0.060(4) -0.002(3) 0.028(3) 0.009(3)
C01F 0.030(3) 0.038(3) 0.044(3) -0.005(2) 0.010(2) -0.006(2)
C02A 0.038(3) 0.035(3) 0.039(3) -0.002(2) 0.008(2) -0.006(2)
C02C 0.038(3) 0.041(3) 0.048(3) -0.009(3) 0.008(3) -0.008(2)
C02D 0.038(3) 0.041(3) 0.037(3) -0.005(2) 0.008(2) -0.006(2)
C02G 0.036(3) 0.040(3) 0.043(3) -0.005(3) 0.009(2) -0.009(2)
C02I 0.039(3) 0.035(3) 0.035(3) 0.000(2) 0.012(2) -0.006(2)
C02J 0.036(3) 0.041(3) 0.039(3) -0.009(2) 0.008(2) -0.010(2)
C02N 0.047(3) 0.040(3) 0.033(3) -0.002(2) 0.007(2) -0.001(3)
C02O 0.035(3) 0.037(3) 0.047(3) -0.011(3) 0.005(2) -0.006(2)
C02R 0.039(3) 0.039(3) 0.036(3) -0.006(2) 0.001(2) -0.007(2)
C02U 0.036(3) 0.037(3) 0.043(3) -0.005(2) 0.009(2) -0.003(2)
C02W 0.033(3) 0.047(3) 0.037(3) -0.008(3) 0.010(2) -0.009(2)
C032 0.044(3) 0.039(3) 0.035(3) 0.000(2) 0.006(2) 0.003(3)
C034 0.043(3) 0.044(3) 0.034(3) -0.006(2) 0.005(2) -0.005(3)
C038 0.036(3) 0.045(3) 0.044(3) -0.016(3) 0.007(3) -0.008(2)
C03G 0.037(3) 0.045(3) 0.043(3) -0.002(3) 0.002(2) -0.005(2)
C03I 0.046(3) 0.040(3) 0.036(3) -0.004(3) -0.001(2) -0.004(3)
C03P 0.042(3) 0.039(3) 0.045(3) -0.007(3) 0.006(3) 0.000(3)
C03Q 0.051(3) 0.045(3) 0.032(3) -0.003(3) 0.000(2) -0.005(3)
C03Y 0.043(3) 0.041(3) 0.043(3) -0.010(3) 0.002(3) -0.005(3)
C040 0.052(3) 0.044(3) 0.036(3) -0.007(3) -0.003(3) 0.000(3)
C043 0.053(4) 0.045(4) 0.050(4) -0.004(3) 0.008(3) -0.001(3)
C049 0.043(3) 0.047(4) 0.040(3) -0.004(3) 0.003(3) -0.004(3)
C04B 0.049(3) 0.037(3) 0.038(3) -0.004(2) 0.007(3) 0.001(3)
C04E 0.054(4) 0.051(4) 0.044(3) -0.007(3) -0.005(3) 0.004(3)
C04H 0.061(4) 0.040(3) 0.047(4) -0.008(3) -0.005(3) 0.005(3)
C04J 0.038(3) 0.048(4) 0.049(3) -0.013(3) 0.003(3) -0.007(3)
C04M 0.037(3) 0.059(4) 0.046(3) -0.011(3) 0.008(3) -0.007(3)
C04O 0.039(3) 0.041(3) 0.060(4) -0.009(3) 0.008(3) 0.001(3)
C04P 0.046(3) 0.045(3) 0.048(4) -0.008(3) 0.007(3) -0.009(3)
C04S 0.049(3) 0.051(4) 0.043(3) -0.011(3) 0.003(3) 0.002(3)
C04X 0.042(3) 0.054(4) 0.057(4) -0.014(3) 0.004(3) -0.002(3)
C051 0.054(4) 0.046(4) 0.045(3) -0.006(3) -0.006(3) -0.001(3)
C059 0.055(4) 0.049(4) 0.055(4) 0.002(3) -0.015(3) -0.011(3)
C05A 0.037(3) 0.055(4) 0.068(4) -0.007(3) 0.008(3) 0.000(3)
C05E 0.065(4) 0.045(4) 0.075(5) 0.004(3) -0.025(4) -0.007(3)
C05G 0.050(4) 0.048(4) 0.067(4) 0.001(3) 0.006(3) 0.012(3)
C05K 0.052(4) 0.073(5) 0.047(4) -0.016(3) 0.010(3) 0.002(3)
C05O 0.087(5) 0.043(4) 0.053(4) 0.008(3) 0.013(4) 0.012(3)
C05P 0.041(3) 0.046(4) 0.090(5) -0.009(4) 0.004(3) 0.008(3)
C05Q 0.072(4) 0.050(4) 0.046(4) -0.003(3) 0.014(3) 0.001(3)
C05V 0.034(3) 0.077(5) 0.063(4) -0.021(4) 0.005(3) -0.010(3)
C05Y 0.089(5) 0.060(5) 0.048(4) -0.013(3) -0.017(4) 0.001(4)
C05Z 0.049(4) 0.085(5) 0.056(4) -0.021(4) 0.001(3) -0.010(3)
C066 0.094(6) 0.107(6) 0.041(4) -0.017(4) 0.007(4) -0.040(5)
C06B 0.119(7) 0.128(8) 0.044(4) -0.020(5) 0.002(4) -0.045(6)
Cl01 0.0824(13) 0.0942(15) 0.0818(14) -0.0048(11) 0.0277(11) -0.0069(11)
Cl03 0.0948(15) 0.1023(16) 0.0799(14) -0.0007(12) 0.0255(11) -0.0292(13)
C06E 0.071(5) 0.092(6) 0.119(7) 0.028(5) 0.018(5) -0.023(5)
Cl02 0.0885(14) 0.0654(12) 0.1107(17) -0.0185(11) 0.0257(12) -0.0118(10)
Cl05 0.0713(12) 0.0941(16) 0.1130(17) -0.0281(13) 0.0039(11) -0.0094(11)
C06D 0.122(7) 0.055(5) 0.087(6) -0.007(4) -0.002(5) 0.003(5)
Cl04 0.1187(17) 0.0867(15) 0.0744(13) 0.0186(11) 0.0197(12) 0.0106(13)
Cl06 0.136(2) 0.0997(18) 0.0835(15) 0.0129(13) 0.0227(14) 0.0119(15)
C06F 0.058(5) 0.110(7) 0.110(7) 0.021(6) -0.020(5) 0.000(5)
C302 0.110(9) 0.082(7) 0.30(2) -0.028(10) 0.075(12) -0.026(7)
C301 0.201(16) 0.27(2) 0.32(2) -0.140(19) 0.177(18) -0.063(15)
Cl91 0.145(3) 0.271(6) 0.306(7) 0.036(5) 0.018(4) -0.031(4)
Cl92 0.333(7) 0.201(5) 0.171(4) -0.003(4) -0.051(4) -0.016(5)
Cl93 0.0628(15) 0.090(2) 0.106(2) 0.0104(16) 0.0160(14) -0.0127(14)
Cl94 0.123(4) 0.218(7) 0.318(10) 0.141(7) -0.035(5) -0.007(4)
O1W 0.140(8) 0.88(4) 0.135(9) 0.087(16) 0.082(7) -0.088(15)
O2W 0.123(8) 0.61(3) 0.303(16) -0.075(18) -0.068(9) -0.177(13)
O3W 0.268(19) 0.87(6) 0.272(19) 0.04(3) -0.105(19) -0.10(2)
O4W 0.400(15) 0.408(16) 0.165(9) -0.019(11) -0.044(11) -0.194(13)
O5W 0.235(11) 0.50(2) 0.067(5) -0.025(9) 0.024(6) -0.184(14)
Cl95 0.244(9) 0.223(9) 0.281(11) -0.077(8) 0.098(8) -0.084(7)

loop_
_atom_type_symbol
_atom_type_description
_atom_type_scat_dispersion_real
_atom_type_scat_dispersion_imag
_atom_type_scat_source
C C 0.0033 0.0016 'International Tables Vol C Tables 4.2.6.8 and 6.1.1.4'
H H 0.0000 0.0000 'International Tables Vol C Tables 4.2.6.8 and 6.1.1.4'
Cl Cl 0.1484 0.1585 'International Tables Vol C Tables 4.2.6.8 and 6.1.1.4'
N N 0.0061 0.0033 'International Tables Vol C Tables 4.2.6.8 and 6.1.1.4'
O O 0.0106 0.0060 'International Tables Vol C Tables 4.2.6.8 and 6.1.1.4'

loop_
_geom_angle_atom_site_label_1
_geom_angle_atom_site_label_2
_geom_angle_atom_site_label_3
_geom_angle
_geom_angle_site_symmetry_1
_geom_angle_site_symmetry_3
_geom_angle_publ_flag
C01T N1 C01P 109.6(4) . . ?
C01B N2 C01Q 105.2(4) . . ?
C02L N3 C01E 109.4(4) . . ?
C02H N4 C01V 105.6(4) . . ?
C042 N5 C029 124.3(5) . . ?
C03W N7 C042 121.4(5) . . ?
C01G N10 C01S 107.1(4) . . ?
C017 N11 C015 108.1(4) . . ?
C02M N12 C01C 106.5(4) . . ?
C031 N13 C046 107.9(4) . . ?
C03B N14 C02Q 122.7(5) . . ?
C03O N15 C03B 120.5(5) . . ?
C01J N19 C03M 109.3(4) . . ?
C027 N20 C01O 109.3(4) . . ?
C01Z N21 C02X 104.9(4) . . ?
C033 N22 C020 122.5(5) . . ?
C04F N24 C033 121.1(5) . . ?
C01U N27 C016 105.1(4) . . ?
C02G N29 C02D 109.1(4) . . ?
C02A N30 C01F 105.4(4) . . ?
C02J N31 C02I 105.3(4) . . ?
C032 N32 C03Q 109.0(4) . . ?
C043 N33 C04O 120.1(5) . . ?
C04X N34 C043 121.2(5) . . ?
C03S C019 C029 120.1(5) . . ?
C03S C019 C01K 121.8(5) . . ?
C029 C019 C01K 118.1(4) . . ?
N2 C01B C023 125.9(5) . . ?
N2 C01B C02T 110.7(4) . . ?
C023 C01B C02T 123.4(5) . . ?
C023 C01E N3 126.3(5) . . ?
C023 C01E C048 127.1(5) . . ?
N3 C01E C048 106.6(4) . . ?
C01P C01K C01Q 125.1(5) . . ?
C01P C01K C019 116.5(4) . . ?
C01Q C01K C019 118.1(4) . . ?
C01K C01P N1 127.1(5) . . ?
C01K C01P C01Y 126.6(5) . . ?
N1 C01P C01Y 106.2(4) . . ?
N2 C01Q C01K 125.8(4) . . ?
N2 C01Q C021 110.4(4) . . ?
C01K C01Q C021 123.8(4) . . ?
N1 C01T C01X 125.8(5) . . ?
N1 C01T C02P 107.0(4) . . ?
C01X C01T C02P 127.1(5) . . ?
N4 C01V C01X 126.2(5) . . ?
N4 C01V C03X 110.1(5) . . ?
C01X C01V C03X 123.7(5) . . ?
C01V C01X C01T 124.6(5) . . ?
C01V C01X C028 119.5(5) . . ?
C01T C01X C028 115.9(5) . . ?
C02P C01Y C01P 109.0(5) . . ?
C02P C01Y H01Y 125.5 . . ?
C01P C01Y H01Y 125.5 . . ?
C02T C021 C01Q 106.8(4) . . ?
C02T C021 H021 126.6 . . ?
C01Q C021 H021 126.6 . . ?
C01E C023 C01B 125.3(5) . . ?
C01E C023 C02V 117.5(5) . . ?
C01B C023 C02V 117.3(4) . . ?
C045 C028 C039 119.1(5) . . ?
C045 C028 C01X 120.8(5) . . ?
C039 C028 C01X 120.1(5) . . ?
N5 C029 C019 117.0(4) . . ?
N5 C029 C056 125.1(5) . . ?
C019 C029 C056 117.7(5) . . ?
N4 C02H C03N 126.3(5) . . ?
N4 C02H C03F 110.9(5) . . ?
C03N C02H C03F 122.8(5) . . ?
N3 C02L C03N 126.0(5) . . ?
N3 C02L C03T 107.3(5) . . ?
C03N C02L C03T 126.7(5) . . ?
C01Y C02P C01T 108.1(5) . . ?
C01Y C02P H02P 125.9 . . ?
C01T C02P H02P 125.9 . . ?
C021 C02T C01B 106.9(5) . . ?
C021 C02T H02T 126.6 . . ?
C01B C02T H02T 126.6 . . ?
C064 C02V C05N 118.6(5) . . ?
C064 C02V C023 120.4(5) . . ?
C05N C02V C023 121.0(5) . . ?
C028 C039 C04Z 119.5(6) . . ?
C028 C039 H039 120.3 . . ?
C04Z C039 H039 120.3 . . ?
C03X C03F C02H 106.9(5) . . ?
C03X C03F H03F 126.5 . . ?
C02H C03F H03F 126.5 . . ?
C02H C03N C02L 125.2(5) . . ?
C02H C03N C055 118.4(5) . . ?
C02L C03N C055 116.4(5) . . ?
C04K C03S C019 120.8(6) . . ?
C04K C03S H03S 119.6 . . ?
C019 C03S H03S 119.6 . . ?
C048 C03T C02L 108.3(5) . . ?
C048 C03T H03T 125.9 . . ?
C02L C03T H03T 125.9 . . ?
N7 C03W N8 117.2(5) . . ?
N7 C03W N6 124.8(5) . . ?
N8 C03W N6 117.9(5) . . ?
C03F C03X C01V 106.5(5) . . ?
C03F C03X H03X 126.8 . . ?
C01V C03X H03X 126.8 . . ?
N5 C042 N7 123.9(5) . . ?
N5 C042 N9 124.1(5) . . ?
N7 C042 N9 111.8(5) . . ?
C05F C045 C028 120.1(6) . . ?
C05F C045 H045 120.0 . . ?
C028 C045 H045 120.0 . . ?
C03T C048 C01E 108.4(5) . . ?
C03T C048 H048 125.8 . . ?
C01E C048 H048 125.8 . . ?
C03S C04K C04R 119.2(6) . . ?
C03S C04K H04K 120.4 . . ?
C04R C04K H04K 120.4 . . ?
C056 C04R C04K 120.7(6) . . ?
C056 C04R H04R 119.6 . . ?
C04K C04R H04R 119.6 . . ?
C05S C04Z C039 120.4(6) . . ?
C05S C04Z H04Z 119.8 . . ?
C039 C04Z H04Z 119.8 . . ?
C06I C055 C065 118.7(7) . . ?
C06I C055 C03N 120.6(6) . . ?
C065 C055 C03N 120.7(6) . . ?
C04R C056 C029 121.6(6) . . ?
C04R C056 H056 119.2 . . ?
C029 C056 H056 119.2 . . ?
C05S C05F C045 121.5(6) . . ?
C05S C05F H05F 119.3 . . ?
C045 C05F H05F 119.3 . . ?
C02V C05N C061 119.9(6) . . ?
C02V C05N H05N 120.0 . . ?
C061 C05N H05N 120.0 . . ?
C05F C05S C04Z 119.3(6) . . ?
C05F C05S H05S 120.3 . . ?
C04Z C05S H05S 120.3 . . ?
C061 C05T C06A 119.3(6) . . ?
C061 C05T H05T 120.4 . . ?
C06A C05T H05T 120.4 . . ?
C05T C061 C05N 121.3(6) . . ?
C05T C061 H061 119.3 . . ?
C05N C061 H061 119.3 . . ?
C02V C064 C06A 120.8(6) . . ?
C02V C064 H064 119.6 . . ?
C06A C064 H064 119.6 . . ?
C06G C065 C055 120.7(8) . . ?
C06G C065 H065 119.6 . . ?
C055 C065 H065 119.6 . . ?
C06G C068 C06H 120.1(8) . . ?
C06G C068 H068 119.9 . . ?
C06H C068 H068 119.9 . . ?
C05T C06A C064 120.1(7) . . ?
C05T C06A H06A 120.0 . . ?
C064 C06A H06A 120.0 . . ?
C068 C06G C065 120.7(9) . . ?
C068 C06G H06G 119.7 . . ?
C065 C06G H06G 119.7 . . ?
C068 C06H C06I 119.6(9) . . ?
C068 C06H H06H 120.2 . . ?
C06I C06H H06H 120.2 . . ?
C055 C06I C06H 119.8(10) . . ?
C055 C06I H06I 120.1 . . ?
C06H C06I H06I 120.1 . . ?
N11 C015 C01D 126.4(4) . . ?
N11 C015 C024 108.2(4) . . ?
C01D C015 C024 125.4(5) . . ?
N11 C017 C01I 126.0(4) . . ?
N11 C017 C01N 107.6(4) . . ?
C01I C017 C01N 126.4(4) . . ?
N12 C01C C01I 125.4(5) . . ?
N12 C01C C02E 109.3(5) . . ?
C01I C01C C02E 125.3(5) . . ?
C01G C01D C015 126.4(5) . . ?
C01G C01D C022 117.8(4) . . ?
C015 C01D C022 115.8(4) . . ?
N10 C01G C01D 127.0(4) . . ?
N10 C01G C02S 108.5(4) . . ?
C01D C01G C02S 124.4(5) . . ?
C017 C01I C01C 124.0(5) . . ?
C017 C01I C01M 118.0(4) . . ?
C01C C01I C01M 117.9(4) . . ?
C037 C01M C01R 117.7(5) . . ?
C037 C01M C01I 121.9(5) . . ?
C01R C01M C01I 120.5(4) . . ?
C024 C01N C017 108.1(5) . . ?
C024 C01N H01N 125.9 . . ?
C017 C01N H01N 125.9 . . ?
C035 C01R C01M 120.7(5) . . ?
C035 C01R H01R 119.7 . . ?
C01M C01R H01R 119.7 . . ?
N10 C01S C03J 125.2(5) . . ?
N10 C01S C03A 109.5(4) . . ?
C03J C01S C03A 125.3(5) . . ?
C03C C022 C02Q 120.2(5) . . ?
C03C C022 C01D 121.8(5) . . ?
C02Q C022 C01D 118.0(4) . . ?
C01N C024 C015 107.9(5) . . ?
C01N C024 H024 126.0 . . ?
C015 C024 H024 126.0 . . ?
C02F C02E C01C 107.3(5) . . ?
C02F C02E H02E 126.4 . . ?
C01C C02E H02E 126.4 . . ?
C02E C02F C02M 107.7(5) . . ?
C02E C02F H02F 126.1 . . ?
C02M C02F H02F 126.1 . . ?
N12 C02M C03U 125.6(5) . . ?
N12 C02M C02F 109.1(4) . . ?
C03U C02M C02F 125.2(5) . . ?
C04N C02Q C022 118.3(5) . . ?
C04N C02Q N14 123.3(5) . . ?
C022 C02Q N14 118.3(5) . . ?
C03A C02S C01G 107.4(5) . . ?
C03A C02S H02S 126.3 . . ?
C01G C02S H02S 126.3 . . ?
C047 C030 C04W 118.5(5) . . ?
C047 C030 C03J 118.9(5) . . ?
C04W C030 C03J 122.5(5) . . ?
N13 C031 C03J 125.4(5) . . ?
N13 C031 C04U 108.4(5) . . ?
C03J C031 C04U 126.0(5) . . ?
C03E C035 C01R 119.8(5) . . ?
C03E C035 H035 120.1 . . ?
C01R C035 H035 120.1 . . ?
C04A C037 C01M 121.4(5) . . ?
C04A C037 H037 119.3 . . ?
C01M C037 H037 119.3 . . ?
C02S C03A C01S 107.6(5) . . ?
C02S C03A H03A 126.2 . . ?
C01S C03A H03A 126.2 . . ?
N14 C03B N15 124.2(5) . . ?
N14 C03B N18 122.9(5) . . ?
N15 C03B N18 112.9(5) . . ?
C022 C03C C04D 120.7(5) . . ?
C022 C03C H03C 119.7 . . ?
C04D C03C H03C 119.7 . . ?
C04A C03E C035 120.1(5) . . ?
C04A C03E H03E 120.0 . . ?
C035 C03E H03E 120.0 . . ?
C063 C03H C062 118.9(6) . . ?
C063 C03H C03U 122.1(6) . . ?
C062 C03H C03U 118.9(5) . . ?
C031 C03J C01S 124.4(5) . . ?
C031 C03J C030 117.4(5) . . ?
C01S C03J C030 118.1(5) . . ?
N15 C03O N16 125.5(5) . . ?
N15 C03O N17 116.0(5) . . ?
N16 C03O N17 118.5(5) . . ?
C02M C03U C046 127.0(5) . . ?
C02M C03U C03H 117.3(5) . . ?
C046 C03U C03H 115.7(5) . . ?
N13 C046 C03U 126.8(5) . . ?
N13 C046 C052 108.1(5) . . ?
C03U C046 C052 125.1(5) . . ?
C030 C047 C05M 120.6(6) . . ?
C030 C047 H047 119.7 . . ?
C05M C047 H047 119.7 . . ?
C03E C04A C037 120.4(5) . . ?
C03E C04A H04C 119.8 . . ?
C037 C04A H04C 119.8 . . ?
C04I C04D C03C 119.2(5) . . ?
C04I C04D H04D 120.4 . . ?
C03C C04D H04D 120.4 . . ?
C04N C04I C04D 121.0(5) . . ?
C04N C04I H04I 119.5 . . ?
C04D C04I H04I 119.5 . . ?
C04I C04N C02Q 120.8(6) . . ?
C04I C04N H04N 119.6 . . ?
C02Q C04N H04N 119.6 . . ?
C052 C04U C031 107.5(5) . . ?
C052 C04U H04U 126.2 . . ?
C031 C04U H04U 126.2 . . ?
C030 C04W C05J 120.9(6) . . ?
C030 C04W H04W 119.6 . . ?
C05J C04W H04W 119.6 . . ?
C04U C052 C046 108.0(5) . . ?
C04U C052 H052 126.0 . . ?
C046 C052 H052 126.0 . . ?
C05M C05D C05J 120.3(6) . . ?
C05M C05D H05D 119.9 . . ?
C05J C05D H05D 119.9 . . ?
C05D C05J C04W 119.8(6) . . ?
C05D C05J H05J 120.1 . . ?
C04W C05J H05J 120.1 . . ?
C05D C05M C047 120.0(6) . . ?
C05D C05M H05M 120.0 . . ?
C047 C05M H05M 120.0 . . ?
C067 C05X C069 121.0(7) . . ?
C067 C05X H05X 119.5 . . ?
C069 C05X H05X 119.5 . . ?
C069 C062 C03H 120.4(7) . . ?
C069 C062 H062 119.8 . . ?
C03H C062 H062 119.8 . . ?
C03H C063 C067 120.0(7) . . ?
C03H C063 H063 120.0 . . ?
C067 C063 H063 120.0 . . ?
C05X C067 C063 120.1(6) . . ?
C05X C067 H067 120.0 . . ?
C063 C067 H067 120.0 . . ?
C05X C069 C062 119.4(7) . . ?
C05X C069 H069 120.3 . . ?
C062 C069 H069 120.3 . . ?
N27 C016 C01A 125.9(5) . . ?
N27 C016 C025 110.2(4) . . ?
C01A C016 C025 123.8(5) . . ?
C016 C01A C01O 124.8(5) . . ?
C016 C01A C02K 117.7(4) . . ?
C01O C01A C02K 117.3(5) . . ?
N19 C01J C02Y 125.9(5) . . ?
N19 C01J C041 107.8(5) . . ?
C02Y C01J C041 126.3(5) . . ?
C02B C01L C01O 108.6(5) . . ?
C02B C01L H01L 125.7 . . ?
C01O C01L H01L 125.7 . . ?
N20 C01O C01L 107.3(4) . . ?
N20 C01O C01A 125.1(5) . . ?
C01L C01O C01A 127.5(5) . . ?
N27 C01U C02Y 125.0(5) . . ?
N27 C01U C036 110.8(4) . . ?
C02Y C01U C036 124.1(5) . . ?
C027 C01W C01Z 125.3(5) . . ?
C027 C01W C026 117.3(4) . . ?
C01Z C01W C026 117.4(4) . . ?
N21 C01Z C01W 125.7(5) . . ?
N21 C01Z C03Z 111.1(5) . . ?
C01W C01Z C03Z 123.1(5) . . ?
C026 C020 N22 118.0(5) . . ?
C026 C020 C04C 117.9(5) . . ?
N22 C020 C04C 124.0(5) . . ?
C036 C025 C016 107.1(5) . . ?
C036 C025 H025 126.4 . . ?
C016 C025 H025 126.4 . . ?
C03D C026 C020 120.4(5) . . ?
C03D C026 C01W 120.3(5) . . ?
C020 C026 C01W 119.2(5) . . ?
N20 C027 C01W 126.2(5) . . ?
N20 C027 C02B 107.0(4) . . ?
C01W C027 C02B 126.8(5) . . ?
C01L C02B C027 107.7(5) . . ?
C01L C02B H02B 126.1 . . ?
C027 C02B H02B 126.1 . . ?
C04L C02K C03R 119.3(5) . . ?
C04L C02K C01A 120.2(5) . . ?
C03R C02K C01A 120.3(5) . . ?
N21 C02X C03K 125.6(5) . . ?
N21 C02X C04G 110.3(5) . . ?
C03K C02X C04G 124.1(5) . . ?
C01U C02Y C01J 126.1(5) . . ?
C01U C02Y C02Z 118.4(5) . . ?
C01J C02Y C02Z 115.4(5) . . ?
C053 C02Z C04T 119.8(5) . . ?
C053 C02Z C02Y 120.5(5) . . ?
C04T C02Z C02Y 119.8(5) . . ?
N22 C033 N26 123.7(5) . . ?
N22 C033 N24 123.8(5) . . ?
N26 C033 N24 112.5(5) . . ?
C025 C036 C01U 106.6(5) . . ?
C025 C036 H036 126.7 . . ?
C01U C036 H036 126.7 . . ?
C03V C03D C026 120.1(5) . . ?
C03V C03D H03D 119.9 . . ?
C026 C03D H03D 119.9 . . ?
C03M C03K C02X 125.3(5) . . ?
C03M C03K C044 117.0(5) . . ?
C02X C03K C044 117.6(5) . . ?
C03K C03M N19 125.9(5) . . ?
C03K C03M C050 127.1(5) . . ?
N19 C03M C050 106.9(5) . . ?
C04V C03R C02K 119.6(5) . . ?
C04V C03R H03R 120.2 . . ?
C02K C03R H03R 120.2 . . ?
C054 C03V C03D 120.0(6) . . ?
C054 C03V H03V 120.0 . . ?
C03D C03V H03V 120.0 . . ?
C04G C03Z C01Z 107.1(5) . . ?
C04G C03Z H03Z 126.4 . . ?
C01Z C03Z H03Z 126.4 . . ?
C050 C041 C01J 107.5(5) . . ?
C050 C041 H041 126.2 . . ?
C01J C041 H041 126.2 . . ?
C04Y C044 C05C 118.0(5) . . ?
C04Y C044 C03K 120.3(5) . . ?
C05C C044 C03K 121.7(5) . . ?
C054 C04C C020 121.6(6) . . ?
C054 C04C H04E 119.2 . . ?
C020 C04C H04E 119.2 . . ?
N24 C04F N25 117.1(5) . . ?
N24 C04F N23 124.8(5) . . ?
N25 C04F N23 118.0(5) . . ?
C03Z C04G C02X 106.6(5) . . ?
C03Z C04G H04G 126.7 . . ?
C02X C04G H04G 126.7 . . ?
C02K C04L C05I 120.0(6) . . ?
C02K C04L H04L 120.0 . . ?
C05I C04L H04L 120.0 . . ?
C02Z C04T C05L 119.9(6) . . ?
C02Z C04T H04T 120.0 . . ?
C05L C04T H04T 120.0 . . ?
C05H C04V C03R 120.7(6) . . ?
C05H C04V H04V 119.7 . . ?
C03R C04V H04V 119.7 . . ?
C058 C04Y C044 121.3(6) . . ?
C058 C04Y H04Y 119.4 . . ?
C044 C04Y H04Y 119.4 . . ?
C041 C050 C03M 108.3(5) . . ?
C041 C050 H050 125.8 . . ?
C03M C050 H050 125.8 . . ?
C02Z C053 C05B 120.7(6) . . ?
C02Z C053 H053 119.7 . . ?
C05B C053 H053 119.7 . . ?
C04C C054 C03V 120.0(6) . . ?
C04C C054 H054 120.0 . . ?
C03V C054 H054 120.0 . . ?
C05W C057 C058 120.0(6) . . ?
C05W C057 H057 120.0 . . ?
C058 C057 H057 120.0 . . ?
C057 C058 C04Y 119.7(6) . . ?
C057 C058 H058 120.1 . . ?
C04Y C058 H058 120.1 . . ?
C05U C05B C053 120.3(6) . . ?
C05U C05B H05B 119.8 . . ?
C053 C05B H05B 119.8 . . ?
C05W C05C C044 119.9(6) . . ?
C05W C05C H05C 120.0 . . ?
C044 C05C H05C 120.0 . . ?
C04V C05H C05I 120.6(6) . . ?
C04V C05H H05H 119.7 . . ?
C05I C05H H05H 119.7 . . ?
C05H C05I C04L 119.8(6) . . ?
C05H C05I H05I 120.1 . . ?
C04L C05I H05I 120.1 . . ?
C04T C05L C05U 120.0(6) . . ?
C04T C05L H05L 120.0 . . ?
C05U C05L H05L 120.0 . . ?
C05B C05U C05L 119.3(6) . . ?
C05B C05U H05U 120.4 . . ?
C05L C05U H05U 120.4 . . ?
C057 C05W C05C 121.0(6) . . ?
C057 C05W H05W 119.5 . . ?
C05C C05W H05W 119.5 . . ?
N30 C01F C02U 126.0(5) . . ?
N30 C01F C02C 110.5(5) . . ?
C02U C01F C02C 123.5(5) . . ?
N30 C02A C02R 125.9(5) . . ?
N30 C02A C038 110.9(5) . . ?
C02R C02A C038 123.1(5) . . ?
C038 C02C C01F 106.6(5) . . ?
C038 C02C H02C 126.7 . . ?
C01F C02C H02C 126.7 . . ?
N29 C02D C02W 125.7(5) . . ?
N29 C02D C049 106.8(5) . . ?
C02W C02D C049 127.5(5) . . ?
N29 C02G C02U 126.4(5) . . ?
N29 C02G C03G 107.5(5) . . ?
C02U C02G C03G 126.1(5) . . ?
N31 C02I C02N 125.5(5) . . ?
N31 C02I C03P 110.8(5) . . ?
C02N C02I C03P 123.8(5) . . ?
N31 C02J C02W 126.6(5) . . ?
N31 C02J C03Y 110.2(5) . . ?
C02W C02J C03Y 123.2(5) . . ?
C032 C02N C02I 125.1(5) . . ?
C032 C02N C03I 117.3(5) . . ?
C02I C02N C03I 117.6(5) . . ?
C04J C02O C04O 118.8(5) . . ?
C04J C02O C02U 121.7(5) . . ?
C04O C02O C02U 119.5(5) . . ?
C03Q C02R C02A 126.3(5) . . ?
C03Q C02R C040 116.8(5) . . ?
C02A C02R C040 116.9(5) . . ?
C01F C02U C02G 124.4(5) . . ?
C01F C02U C02O 118.6(5) . . ?
C02G C02U C02O 117.0(5) . . ?
C02J C02W C02D 125.2(5) . . ?
C02J C02W C034 118.3(5) . . ?
C02D C02W C034 116.5(5) . . ?
N32 C032 C02N 125.3(5) . . ?
N32 C032 C04E 107.9(5) . . ?
C02N C032 C04E 126.7(5) . . ?
C04P C034 C04M 118.0(5) . . ?
C04P C034 C02W 120.6(5) . . ?
C04M C034 C02W 121.4(5) . . ?
C02C C038 C02A 106.7(5) . . ?
C02C C038 H038 126.7 . . ?
C02A C038 H038 126.7 . . ?
C049 C03G C02G 107.8(5) . . ?
C049 C03G H03G 126.1 . . ?
C02G C03G H03G 126.1 . . ?
C05Q C03I C04B 117.3(5) . . ?
C05Q C03I C02N 121.7(5) . . ?
C04B C03I C02N 121.0(5) . . ?
C03Y C03P C02I 106.7(5) . . ?
C03Y C03P H03P 126.7 . . ?
C02I C03P H03P 126.7 . . ?
N32 C03Q C02R 125.8(5) . . ?
N32 C03Q C051 106.7(5) . . ?
C02R C03Q C051 127.6(5) . . ?
C03P C03Y C02J 107.0(5) . . ?
C03P C03Y H03Y 126.5 . . ?
C02J C03Y H03Y 126.5 . . ?
C066 C040 C059 118.7(6) . . ?
C066 C040 C02R 119.9(5) . . ?
C059 C040 C02R 121.4(5) . . ?
N33 C043 N34 124.0(5) . . ?
N33 C043 N37 122.7(5) . . ?
N34 C043 N37 113.3(5) . . ?
C03G C049 C02D 108.8(5) . . ?
C03G C049 H049 125.6 . . ?
C02D C049 H049 125.6 . . ?
C04S C04B C03I 120.9(5) . . ?
C04S C04B H04F 119.5 . . ?
C03I C04B H04F 119.5 . . ?
C051 C04E C032 107.4(5) . . ?
C051 C04E H04H 126.3 . . ?
C032 C04E H04H 126.3 . . ?
C05O C04H C04S 119.0(6) . . ?
C05O C04H H04J 120.5 . . ?
C04S C04H H04J 120.5 . . ?
C05A C04J C02O 121.6(6) . . ?
C05A C04J H04M 119.2 . . ?
C02O C04J H04M 119.2 . . ?
C05V C04M C034 120.7(5) . . ?
C05V C04M H04O 119.6 . . ?
C034 C04M H04O 119.6 . . ?
C05G C04O C02O 119.7(5) . . ?
C05G C04O N33 122.0(6) . . ?
C02O C04O N33 118.1(5) . . ?
C05K C04P C034 120.8(5) . . ?
C05K C04P H04P 119.6 . . ?
C034 C04P H04P 119.6 . . ?
C04B C04S C04H 120.7(6) . . ?
C04B C04S H04S 119.7 . . ?
C04H C04S H04S 119.7 . . ?
N34 C04X N35 115.8(5) . . ?
N34 C04X N36 125.7(6) . . ?
N35 C04X N36 118.4(5) . . ?
C04E C051 C03Q 109.0(5) . . ?
C04E C051 H051 125.5 . . ?
C03Q C051 H051 125.5 . . ?
C040 C059 C05E 119.8(6) . . ?
C040 C059 H059 120.1 . . ?
C05E C059 H059 120.1 . . ?
C04J C05A C05P 119.4(6) . . ?
C04J C05A H05G 120.3 . . ?
C05P C05A H05G 120.3 . . ?
C05Y C05E C059 120.5(7) . . ?
C05Y C05E H05K 119.8 . . ?
C059 C05E H05K 119.8 . . ?
C04O C05G C05P 120.3(6) . . ?
C04O C05G H05O 119.8 . . ?
C05P C05G H05O 119.8 . . ?
C04P C05K C05Z 119.9(6) . . ?
C04P C05K H05P 120.1 . . ?
C05Z C05K H05P 120.1 . . ?
C04H C05O C05Q 120.0(6) . . ?
C04H C05O H05Q 120.0 . . ?
C05Q C05O H05Q 120.0 . . ?
C05G C05P C05A 120.1(6) . . ?
C05G C05P H05R 119.9 . . ?
C05A C05P H05R 119.9 . . ?
C05O C05Q C03I 122.0(6) . . ?
C05O C05Q H05V 119.0 . . ?
C03I C05Q H05V 119.0 . . ?
C05Z C05V C04M 121.1(6) . . ?
C05Z C05V H05Y 119.5 . . ?
C04M C05V H05Y 119.4 . . ?
C06B C05Y C05E 120.3(6) . . ?
C06B C05Y H05Z 119.8 . . ?
C05E C05Y H05Z 119.8 . . ?
C05V C05Z C05K 119.5(6) . . ?
C05V C05Z H05 120.3 . . ?
C05K C05Z H05 120.3 . . ?
C040 C066 C06B 121.1(7) . . ?
C040 C066 H066 119.5 . . ?
C06B C066 H066 119.5 . . ?
C05Y C06B C066 119.6(7) . . ?
C05Y C06B H06B 120.2 . . ?
C066 C06B H06B 120.2 . . ?
Cl03 C06E Cl01 114.8(5) . . ?
Cl03 C06E H06C 108.6 . . ?
Cl01 C06E H06C 108.6 . . ?
Cl03 C06E H06D 108.6 . . ?
Cl01 C06E H06D 108.6 . . ?
H06C C06E H06D 107.5 . . ?
Cl02 C06D Cl05 114.9(5) . . ?
Cl02 C06D H06E 108.6 . . ?
Cl05 C06D H06E 108.6 . . ?
Cl02 C06D H06F 108.6 . . ?
Cl05 C06D H06F 108.6 . . ?
H06E C06D H06F 107.5 . . ?
Cl04 C06F Cl06 114.9(5) . . ?
Cl04 C06F H06J 108.5 . . ?
Cl06 C06F H06J 108.5 . . ?
Cl04 C06F H06K 108.5 . . ?
Cl06 C06F H06K 108.5 . . ?
H06J C06F H06K 107.5 . . ?
Cl94 C302 Cl93 129.4(13) . . ?
Cl94 C302 H30A 104.9 . . ?
Cl93 C302 H30A 104.9 . . ?
Cl94 C302 H30B 104.9 . . ?
Cl93 C302 H30B 104.9 . . ?
H30A C302 H30B 105.8 . . ?
Cl91 C301 Cl92 114.5(11) . . ?
Cl91 C301 H30U 108.6 . . ?
Cl92 C301 H30U 108.6 . . ?
Cl91 C301 H30V 108.6 . . ?
Cl92 C301 H30V 108.6 . . ?
H30U C301 H30V 107.6 . . ?

loop_
_geom_bond_atom_site_label_1
_geom_bond_atom_site_label_2
_geom_bond_distance
_geom_bond_site_symmetry_2
_geom_bond_publ_flag
N1 C01T 1.382(6) . ?
N1 C01P 1.399(6) . ?
N2 C01B 1.373(6) . ?
N2 C01Q 1.378(6) . ?
N3 C02L 1.371(6) . ?
N3 C01E 1.392(7) . ?
N4 C02H 1.369(6) . ?
N4 C01V 1.374(7) . ?
N5 C042 1.293(7) . ?
N5 C029 1.390(7) . ?
N6 C03W 1.358(7) . ?
N7 C03W 1.327(7) . ?
N7 C042 1.368(7) . ?
N8 C03W 1.347(7) . ?
N9 C042 1.382(8) . ?
N10 C01G 1.374(6) . ?
N10 C01S 1.376(6) . ?
N11 C017 1.381(6) . ?
N11 C015 1.381(6) . ?
N12 C02M 1.380(7) . ?
N12 C01C 1.382(6) . ?
N13 C031 1.374(7) . ?
N13 C046 1.381(7) . ?
N14 C03B 1.305(7) . ?
N14 C02Q 1.408(7) . ?
N15 C03O 1.341(7) . ?
N15 C03B 1.366(7) . ?
N16 C03O 1.346(7) . ?
N17 C03O 1.360(7) . ?
N18 C03B 1.388(7) . ?
N19 C01J 1.376(7) . ?
N19 C03M 1.390(7) . ?
N20 C027 1.379(7) . ?
N20 C01O 1.391(6) . ?
N21 C01Z 1.363(7) . ?
N21 C02X 1.382(7) . ?
N22 C033 1.286(7) . ?
N22 C020 1.407(7) . ?
N23 C04F 1.350(7) . ?
N24 C04F 1.333(7) . ?
N24 C033 1.374(7) . ?
N25 C04F 1.347(7) . ?
N26 C033 1.369(7) . ?
N27 C01U 1.378(7) . ?
N27 C016 1.380(6) . ?
N29 C02G 1.382(7) . ?
N29 C02D 1.392(7) . ?
N30 C02A 1.366(7) . ?
N30 C01F 1.379(7) . ?
N31 C02J 1.371(7) . ?
N31 C02I 1.375(7) . ?
N32 C032 1.380(7) . ?
N32 C03Q 1.388(7) . ?
N33 C043 1.312(7) . ?
N33 C04O 1.408(7) . ?
N34 C04X 1.333(7) . ?
N34 C043 1.374(7) . ?
N35 C04X 1.349(7) . ?
N36 C04X 1.351(8) . ?
N37 C043 1.382(8) . ?
C019 C03S 1.402(7) . ?
C019 C029 1.404(7) . ?
C019 C01K 1.494(7) . ?
C01B C023 1.407(7) . ?
C01B C02T 1.441(7) . ?
C01E C023 1.389(7) . ?
C01E C048 1.433(7) . ?
C01K C01P 1.394(7) . ?
C01K C01Q 1.402(7) . ?
C01P C01Y 1.429(7) . ?
C01Q C021 1.444(7) . ?
C01T C01X 1.408(7) . ?
C01T C02P 1.433(7) . ?
C01V C01X 1.399(7) . ?
C01V C03X 1.459(7) . ?
C01X C028 1.498(7) . ?
C01Y C02P 1.361(7) . ?
C01Y H01Y 0.9500 . ?
C021 C02T 1.350(7) . ?
C021 H021 0.9500 . ?
C023 C02V 1.501(7) . ?
C028 C045 1.390(7) . ?
C028 C039 1.399(7) . ?
C029 C056 1.407(7) . ?
C02H C03N 1.407(8) . ?
C02H C03F 1.442(7) . ?
C02L C03N 1.407(7) . ?
C02L C03T 1.434(8) . ?
C02P H02P 0.9500 . ?
C02T H02T 0.9500 . ?
C02V C064 1.365(8) . ?
C02V C05N 1.381(8) . ?
C039 C04Z 1.406(8) . ?
C039 H039 0.9500 . ?
C03F C03X 1.351(8) . ?
C03F H03F 0.9500 . ?
C03N C055 1.496(8) . ?
C03S C04K 1.383(8) . ?
C03S H03S 0.9500 . ?
C03T C048 1.353(8) . ?
C03T H03T 0.9500 . ?
C03X H03X 0.9500 . ?
C045 C05F 1.385(8) . ?
C045 H045 0.9500 . ?
C048 H048 0.9500 . ?
C04K C04R 1.390(9) . ?
C04K H04K 0.9500 . ?
C04R C056 1.367(9) . ?
C04R H04R 0.9500 . ?
C04Z C05S 1.383(9) . ?
C04Z H04Z 0.9500 . ?
C055 C06I 1.347(10) . ?
C055 C065 1.378(9) . ?
C056 H056 0.9500 . ?
C05F C05S 1.367(9) . ?
C05F H05F 0.9500 . ?
C05N C061 1.382(9) . ?
C05N H05N 0.9500 . ?
C05S H05S 0.9500 . ?
C05T C061 1.347(9) . ?
C05T C06A 1.370(10) . ?
C05T H05T 0.9500 . ?
C061 H061 0.9500 . ?
C064 C06A 1.387(10) . ?
C064 H064 0.9500 . ?
C065 C06G 1.377(10) . ?
C065 H065 0.9500 . ?
C068 C06G 1.323(13) . ?
C068 C06H 1.367(15) . ?
C068 H068 0.9500 . ?
C06A H06A 0.9500 . ?
C06G H06G 0.9500 . ?
C06H C06I 1.412(12) . ?
C06H H06H 0.9500 . ?
C06I H06I 0.9500 . ?
C015 C01D 1.406(7) . ?
C015 C024 1.422(7) . ?
C017 C01I 1.397(7) . ?
C017 C01N 1.432(7) . ?
C01C C01I 1.409(7) . ?
C01C C02E 1.428(7) . ?
C01D C01G 1.381(7) . ?
C01D C022 1.512(7) . ?
C01G C02S 1.461(7) . ?
C01I C01M 1.486(7) . ?
C01M C037 1.393(7) . ?
C01M C01R 1.400(7) . ?
C01N C024 1.352(7) . ?
C01N H01N 0.9500 . ?
C01R C035 1.388(7) . ?
C01R H01R 0.9500 . ?
C01S C03J 1.420(7) . ?
C01S C03A 1.437(7) . ?
C022 C03C 1.385(7) . ?
C022 C02Q 1.401(8) . ?
C024 H024 0.9500 . ?
C02E C02F 1.354(7) . ?
C02E H02E 0.9500 . ?
C02F C02M 1.427(7) . ?
C02F H02F 0.9500 . ?
C02M C03U 1.398(7) . ?
C02Q C04N 1.400(7) . ?
C02S C03A 1.341(7) . ?
C02S H02S 0.9500 . ?
C030 C047 1.387(8) . ?
C030 C04W 1.389(8) . ?
C030 C03J 1.492(7) . ?
C031 C03J 1.399(7) . ?
C031 C04U 1.438(8) . ?
C035 C03E 1.385(8) . ?
C035 H035 0.9500 . ?
C037 C04A 1.374(8) . ?
C037 H037 0.9500 . ?
C03A H03A 0.9500 . ?
C03C C04D 1.390(8) . ?
C03C H03C 0.9500 . ?
C03E C04A 1.365(8) . ?
C03E H03E 0.9500 . ?
C03H C063 1.360(8) . ?
C03H C062 1.392(9) . ?
C03H C03U 1.492(8) . ?
C03U C046 1.400(8) . ?
C046 C052 1.434(8) . ?
C047 C05M 1.399(8) . ?
C047 H047 0.9500 . ?
C04A H04C 0.9500 . ?
C04D C04I 1.375(8) . ?
C04D H04D 0.9500 . ?
C04I C04N 1.374(8) . ?
C04I H04I 0.9500 . ?
C04N H04N 0.9500 . ?
C04U C052 1.351(8) . ?
C04U H04U 0.9500 . ?
C04W C05J 1.389(8) . ?
C04W H04W 0.9500 . ?
C052 H052 0.9500 . ?
C05D C05M 1.369(9) . ?
C05D C05J 1.381(9) . ?
C05D H05D 0.9500 . ?
C05J H05J 0.9500 . ?
C05M H05M 0.9500 . ?
C05X C067 1.336(10) . ?
C05X C069 1.368(10) . ?
C05X H05X 0.9500 . ?
C062 C069 1.391(10) . ?
C062 H062 0.9500 . ?
C063 C067 1.416(9) . ?
C063 H063 0.9500 . ?
C067 H067 0.9500 . ?
C069 H069 0.9500 . ?
C016 C01A 1.406(7) . ?
C016 C025 1.448(7) . ?
C01A C01O 1.414(7) . ?
C01A C02K 1.489(7) . ?
C01J C02Y 1.403(7) . ?
C01J C041 1.415(8) . ?
C01L C02B 1.371(7) . ?
C01L C01O 1.412(7) . ?
C01L H01L 0.9500 . ?
C01U C02Y 1.403(7) . ?
C01U C036 1.443(7) . ?
C01W C027 1.399(7) . ?
C01W C01Z 1.407(7) . ?
C01W C026 1.507(7) . ?
C01Z C03Z 1.451(7) . ?
C020 C026 1.400(7) . ?
C020 C04C 1.407(8) . ?
C025 C036 1.351(8) . ?
C025 H025 0.9500 . ?
C026 C03D 1.398(7) . ?
C027 C02B 1.437(7) . ?
C02B H02B 0.9500 . ?
C02K C04L 1.384(8) . ?
C02K C03R 1.406(8) . ?
C02X C03K 1.408(8) . ?
C02X C04G 1.462(8) . ?
C02Y C02Z 1.505(7) . ?
C02Z C053 1.375(8) . ?
C02Z C04T 1.385(8) . ?
C036 H036 0.9500 . ?
C03D C03V 1.388(8) . ?
C03D H03D 0.9500 . ?
C03K C03M 1.383(8) . ?
C03K C044 1.493(7) . ?
C03M C050 1.415(8) . ?
C03R C04V 1.382(8) . ?
C03R H03R 0.9500 . ?
C03V C054 1.385(9) . ?
C03V H03V 0.9500 . ?
C03Z C04G 1.332(8) . ?
C03Z H03Z 0.9500 . ?
C041 C050 1.385(8) . ?
C041 H041 0.9500 . ?
C044 C04Y 1.391(8) . ?
C044 C05C 1.399(8) . ?
C04C C054 1.372(8) . ?
C04C H04E 0.9500 . ?
C04G H04G 0.9500 . ?
C04L C05I 1.395(8) . ?
C04L H04L 0.9500 . ?
C04T C05L 1.396(8) . ?
C04T H04T 0.9500 . ?
C04V C05H 1.363(9) . ?
C04V H04V 0.9500 . ?
C04Y C058 1.382(8) . ?
C04Y H04Y 0.9500 . ?
C050 H050 0.9500 . ?
C053 C05B 1.389(8) . ?
C053 H053 0.9500 . ?
C054 H054 0.9500 . ?
C057 C05W 1.369(9) . ?
C057 C058 1.369(9) . ?
C057 H057 0.9500 . ?
C058 H058 0.9500 . ?
C05B C05U 1.377(9) . ?
C05B H05B 0.9500 . ?
C05C C05W 1.381(8) . ?
C05C H05C 0.9500 . ?
C05H C05I 1.379(9) . ?
C05H H05H 0.9500 . ?
C05I H05I 0.9500 . ?
C05L C05U 1.399(9) . ?
C05L H05L 0.9500 . ?
C05U H05U 0.9500 . ?
C05W H05W 0.9500 . ?
C01F C02U 1.404(7) . ?
C01F C02C 1.451(7) . ?
C02A C02R 1.403(7) . ?
C02A C038 1.450(7) . ?
C02C C038 1.354(8) . ?
C02C H02C 0.9500 . ?
C02D C02W 1.406(8) . ?
C02D C049 1.424(8) . ?
C02G C02U 1.409(7) . ?
C02G C03G 1.429(8) . ?
C02I C02N 1.418(7) . ?
C02I C03P 1.446(7) . ?
C02J C02W 1.405(8) . ?
C02J C03Y 1.455(8) . ?
C02N C032 1.406(7) . ?
C02N C03I 1.494(8) . ?
C02O C04J 1.399(8) . ?
C02O C04O 1.407(8) . ?
C02O C02U 1.496(8) . ?
C02R C03Q 1.392(8) . ?
C02R C040 1.505(7) . ?
C02W C034 1.498(7) . ?
C032 C04E 1.424(8) . ?
C034 C04P 1.388(8) . ?
C034 C04M 1.398(7) . ?
C038 H038 0.9500 . ?
C03G C049 1.362(8) . ?
C03G H03G 0.9500 . ?
C03I C05Q 1.391(8) . ?
C03I C04B 1.399(8) . ?
C03P C03Y 1.343(8) . ?
C03P H03P 0.9500 . ?
C03Q C051 1.423(8) . ?
C03Y H03Y 0.9500 . ?
C040 C066 1.375(9) . ?
C040 C059 1.380(8) . ?
C049 H049 0.9500 . ?
C04B C04S 1.376(8) . ?
C04B H04F 0.9500 . ?
C04E C051 1.364(8) . ?
C04E H04H 0.9500 . ?
C04H C05O 1.378(9) . ?
C04H C04S 1.396(8) . ?
C04H H04J 0.9500 . ?
C04J C05A 1.375(8) . ?
C04J H04M 0.9500 . ?
C04M C05V 1.367(8) . ?
C04M H04O 0.9500 . ?
C04O C05G 1.390(8) . ?
C04P C05K 1.384(8) . ?
C04P H04P 0.9500 . ?
C04S H04S 0.9500 . ?
C051 H051 0.9500 . ?
C059 C05E 1.394(9) . ?
C059 H059 0.9500 . ?
C05A C05P 1.396(9) . ?
C05A H05G 0.9500 . ?
C05E C05Y 1.363(10) . ?
C05E H05K 0.9500 . ?
C05G C05P 1.396(9) . ?
C05G H05O 0.9500 . ?
C05K C05Z 1.388(9) . ?
C05K H05P 0.9500 . ?
C05O C05Q 1.380(9) . ?
C05O H05Q 0.9500 . ?
C05P H05R 0.9500 . ?
C05Q H05V 0.9500 . ?
C05V C05Z 1.365(9) . ?
C05V H05Y 0.9500 . ?
C05Y C06B 1.358(11) . ?
C05Y H05Z 0.9500 . ?
C05Z H05 0.9500 . ?
C066 C06B 1.390(10) . ?
C066 H066 0.9500 . ?
C06B H06B 0.9500 . ?
Cl01 C06E 1.743(8) . ?
Cl03 C06E 1.722(8) . ?
C06E H06C 0.9900 . ?
C06E H06D 0.9900 . ?
Cl02 C06D 1.728(8) . ?
Cl05 C06D 1.739(8) . ?
C06D H06E 0.9900 . ?
C06D H06F 0.9900 . ?
Cl04 C06F 1.637(9) . ?
Cl06 C06F 1.874(10) . ?
C06F H06J 0.9900 . ?
C06F H06K 0.9900 . ?
C302 Cl94 1.471(16) . ?
C302 Cl93 1.614(12) . ?
C302 H30A 0.9900 . ?
C302 H30B 0.9900 . ?
C301 Cl91 1.626(15) . ?
C301 Cl92 1.705(15) . ?
C301 H30U 0.9900 . ?
C301 H30V 0.9900 . ?

loop_
_geom_torsion_atom_site_label_1
_geom_torsion_atom_site_label_2
_geom_torsion_atom_site_label_3
_geom_torsion_atom_site_label_4
_geom_torsion
_geom_torsion_site_symmetry_1
_geom_torsion_site_symmetry_2
_geom_torsion_site_symmetry_3
_geom_torsion_site_symmetry_4
_geom_torsion_publ_flag
C01Q N2 C01B C023 -177.3(5) . . . . ?
C01Q N2 C01B C02T 0.8(5) . . . . ?
C02L N3 C01E C023 177.2(5) . . . . ?
C02L N3 C01E C048 -1.3(5) . . . . ?
C03S C019 C01K C01P -97.2(6) . . . . ?
C029 C019 C01K C01P 84.5(6) . . . . ?
C03S C019 C01K C01Q 87.8(6) . . . . ?
C029 C019 C01K C01Q -90.5(6) . . . . ?
C01Q C01K C01P N1 -4.1(8) . . . . ?
C019 C01K C01P N1 -178.7(4) . . . . ?
C01Q C01K C01P C01Y 173.3(5) . . . . ?
C019 C01K C01P C01Y -1.3(7) . . . . ?
C01T N1 C01P C01K 176.3(5) . . . . ?
C01T N1 C01P C01Y -1.5(5) . . . . ?
C01B N2 C01Q C01K 179.2(5) . . . . ?
C01B N2 C01Q C021 -0.8(5) . . . . ?
C01P C01K C01Q N2 -0.2(8) . . . . ?
C019 C01K C01Q N2 174.4(4) . . . . ?
C01P C01K C01Q C021 179.8(5) . . . . ?
C019 C01K C01Q C021 -5.6(7) . . . . ?
C01P N1 C01T C01X 178.4(5) . . . . ?
C01P N1 C01T C02P 0.8(5) . . . . ?
C02H N4 C01V C01X -177.9(5) . . . . ?
C02H N4 C01V C03X 0.9(6) . . . . ?
N4 C01V C01X C01T 3.1(8) . . . . ?
C03X C01V C01X C01T -175.5(5) . . . . ?
N4 C01V C01X C028 -174.5(5) . . . . ?
C03X C01V C01X C028 6.9(8) . . . . ?
N1 C01T C01X C01V 2.6(8) . . . . ?
C02P C01T C01X C01V 179.7(5) . . . . ?
N1 C01T C01X C028 -179.7(5) . . . . ?
C02P C01T C01X C028 -2.6(8) . . . . ?
C01K C01P C01Y C02P -176.2(5) . . . . ?
N1 C01P C01Y C02P 1.6(6) . . . . ?
N2 C01Q C021 C02T 0.5(6) . . . . ?
C01K C01Q C021 C02T -179.5(5) . . . . ?
N3 C01E C023 C01B -1.2(8) . . . . ?
C048 C01E C023 C01B 177.0(5) . . . . ?
N3 C01E C023 C02V -179.3(4) . . . . ?
C048 C01E C023 C02V -1.1(8) . . . . ?
N2 C01B C023 C01E 3.1(8) . . . . ?
C02T C01B C023 C01E -174.8(5) . . . . ?
N2 C01B C023 C02V -178.8(5) . . . . ?
C02T C01B C023 C02V 3.3(7) . . . . ?
C01V C01X C028 C045 -124.0(6) . . . . ?
C01T C01X C028 C045 58.2(7) . . . . ?
C01V C01X C028 C039 57.6(7) . . . . ?
C01T C01X C028 C039 -120.2(5) . . . . ?
C042 N5 C029 C019 134.2(6) . . . . ?
C042 N5 C029 C056 -51.6(8) . . . . ?
C03S C019 C029 N5 175.9(5) . . . . ?
C01K C019 C029 N5 -5.8(7) . . . . ?
C03S C019 C029 C056 1.4(7) . . . . ?
C01K C019 C029 C056 179.6(5) . . . . ?
C01V N4 C02H C03N -178.9(5) . . . . ?
C01V N4 C02H C03F -0.3(6) . . . . ?
C01E N3 C02L C03N 179.7(5) . . . . ?
C01E N3 C02L C03T 1.1(6) . . . . ?
C01P C01Y C02P C01T -1.2(6) . . . . ?
N1 C01T C02P C01Y 0.2(6) . . . . ?
C01X C01T C02P C01Y -177.3(5) . . . . ?
C01Q C021 C02T C01B 0.0(6) . . . . ?
N2 C01B C02T C021 -0.5(6) . . . . ?
C023 C01B C02T C021 177.6(5) . . . . ?
C01E C023 C02V C064 80.7(7) . . . . ?
C01B C023 C02V C064 -97.5(7) . . . . ?
C01E C023 C02V C05N -101.7(6) . . . . ?
C01B C023 C02V C05N 80.0(7) . . . . ?
C045 C028 C039 C04Z -4.2(8) . . . . ?
C01X C028 C039 C04Z 174.2(5) . . . . ?
N4 C02H C03F C03X -0.4(6) . . . . ?
C03N C02H C03F C03X 178.2(5) . . . . ?
N4 C02H C03N C02L -1.0(9) . . . . ?
C03F C02H C03N C02L -179.5(5) . . . . ?
N4 C02H C03N C055 177.6(5) . . . . ?
C03F C02H C03N C055 -0.9(8) . . . . ?
N3 C02L C03N C02H -0.3(9) . . . . ?
C03T C02L C03N C02H 178.0(5) . . . . ?
N3 C02L C03N C055 -179.0(5) . . . . ?
C03T C02L C03N C055 -0.6(8) . . . . ?
C029 C019 C03S C04K -1.0(8) . . . . ?
C01K C019 C03S C04K -179.2(5) . . . . ?
N3 C02L C03T C048 -0.5(6) . . . . ?
C03N C02L C03T C048 -179.1(5) . . . . ?
C042 N7 C03W N8 -176.6(5) . . . . ?
C042 N7 C03W N6 5.3(9) . . . . ?
C02H C03F C03X C01V 0.9(6) . . . . ?
N4 C01V C03X C03F -1.2(6) . . . . ?
C01X C01V C03X C03F 177.6(5) . . . . ?
C029 N5 C042 N7 178.7(5) . . . . ?
C029 N5 C042 N9 -5.2(10) . . . . ?
C03W N7 C042 N5 14.1(10) . . . . ?
C03W N7 C042 N9 -162.4(6) . . . . ?
C039 C028 C045 C05F 3.5(8) . . . . ?
C01X C028 C045 C05F -174.9(5) . . . . ?
C02L C03T C048 C01E -0.3(6) . . . . ?
C023 C01E C048 C03T -177.5(5) . . . . ?
N3 C01E C048 C03T 1.0(6) . . . . ?
C019 C03S C04K C04R 0.2(9) . . . . ?
C03S C04K C04R C056 0.2(9) . . . . ?
C028 C039 C04Z C05S 1.9(8) . . . . ?
C02H C03N C055 C06I 90.9(10) . . . . ?
C02L C03N C055 C06I -90.4(10) . . . . ?
C02H C03N C055 C065 -88.7(8) . . . . ?
C02L C03N C055 C065 90.1(7) . . . . ?
C04K C04R C056 C029 0.2(9) . . . . ?
N5 C029 C056 C04R -175.0(5) . . . . ?
C019 C029 C056 C04R -1.0(8) . . . . ?
C028 C045 C05F C05S -0.4(9) . . . . ?
C064 C02V C05N C061 0.9(10) . . . . ?
C023 C02V C05N C061 -176.7(6) . . . . ?
C045 C05F C05S C04Z -2.0(9) . . . . ?
C039 C04Z C05S C05F 1.2(9) . . . . ?
C06A C05T C061 C05N 0.7(11) . . . . ?
C02V C05N C061 C05T -1.1(11) . . . . ?
C05N C02V C064 C06A -0.2(11) . . . . ?
C023 C02V C064 C06A 177.4(7) . . . . ?
C06I C055 C065 C06G 2.6(13) . . . . ?
C03N C055 C065 C06G -177.8(7) . . . . ?
C061 C05T C06A C064 0.1(13) . . . . ?
C02V C064 C06A C05T -0.3(13) . . . . ?
C06H C068 C06G C065 -6.0(16) . . . . ?
C055 C065 C06G C068 3.5(14) . . . . ?
C06G C068 C06H C06I 2.6(19) . . . . ?
C065 C055 C06I C06H -5.9(17) . . . . ?
C03N C055 C06I C06H 174.5(10) . . . . ?
C068 C06H C06I C055 3(2) . . . . ?
C017 N11 C015 C01D -178.6(5) . . . . ?
C017 N11 C015 C024 0.4(5) . . . . ?
C015 N11 C017 C01I 178.5(5) . . . . ?
C015 N11 C017 C01N 0.7(5) . . . . ?
C02M N12 C01C C01I -179.8(5) . . . . ?
C02M N12 C01C C02E 1.5(6) . . . . ?
N11 C015 C01D C01G -2.5(9) . . . . ?
C024 C015 C01D C01G 178.7(5) . . . . ?
N11 C015 C01D C022 178.8(5) . . . . ?
C024 C015 C01D C022 -0.1(7) . . . . ?
C01S N10 C01G C01D -179.0(5) . . . . ?
C01S N10 C01G C02S -1.5(5) . . . . ?
C015 C01D C01G N10 2.2(9) . . . . ?
C022 C01D C01G N10 -179.1(5) . . . . ?
C015 C01D C01G C02S -174.9(5) . . . . ?
C022 C01D C01G C02S 3.8(7) . . . . ?
N11 C017 C01I C01C 1.6(8) . . . . ?
C01N C017 C01I C01C 179.0(5) . . . . ?
N11 C017 C01I C01M -176.2(5) . . . . ?
C01N C017 C01I C01M 1.2(8) . . . . ?
N12 C01C C01I C017 -0.5(8) . . . . ?
C02E C01C C01I C017 178.0(5) . . . . ?
N12 C01C C01I C01M 177.2(5) . . . . ?
C02E C01C C01I C01M -4.2(8) . . . . ?
C017 C01I C01M C037 -62.7(7) . . . . ?
C01C C01I C01M C037 119.4(5) . . . . ?
C017 C01I C01M C01R 116.5(5) . . . . ?
C01C C01I C01M C01R -61.4(6) . . . . ?
N11 C017 C01N C024 -1.7(6) . . . . ?
C01I C017 C01N C024 -179.5(5) . . . . ?
C037 C01M C01R C035 1.5(7) . . . . ?
C01I C01M C01R C035 -177.8(5) . . . . ?
C01G N10 C01S C03J -179.7(5) . . . . ?
C01G N10 C01S C03A 1.8(6) . . . . ?
C01G C01D C022 C03C 94.5(6) . . . . ?
C015 C01D C022 C03C -86.7(6) . . . . ?
C01G C01D C022 C02Q -86.2(6) . . . . ?
C015 C01D C022 C02Q 92.6(6) . . . . ?
C017 C01N C024 C015 1.9(6) . . . . ?
N11 C015 C024 C01N -1.5(6) . . . . ?
C01D C015 C024 C01N 177.5(5) . . . . ?
N12 C01C C02E C02F -2.0(6) . . . . ?
C01I C01C C02E C02F 179.3(5) . . . . ?
C01C C02E C02F C02M 1.6(6) . . . . ?
C01C N12 C02M C03U 178.9(5) . . . . ?
C01C N12 C02M C02F -0.5(6) . . . . ?
C02E C02F C02M N12 -0.7(6) . . . . ?
C02E C02F C02M C03U 179.8(5) . . . . ?
C03C C022 C02Q C04N -0.6(8) . . . . ?
C01D C022 C02Q C04N -179.9(5) . . . . ?
C03C C022 C02Q N14 -176.0(5) . . . . ?
C01D C022 C02Q N14 4.7(7) . . . . ?
C03B N14 C02Q C04N 61.7(8) . . . . ?
C03B N14 C02Q C022 -123.2(6) . . . . ?
N10 C01G C02S C03A 0.6(6) . . . . ?
C01D C01G C02S C03A 178.2(5) . . . . ?
C046 N13 C031 C03J 174.5(5) . . . . ?
C046 N13 C031 C04U -0.9(6) . . . . ?
C01M C01R C035 C03E 0.0(8) . . . . ?
C01R C01M C037 C04A -2.0(8) . . . . ?
C01I C01M C037 C04A 177.2(5) . . . . ?
C01G C02S C03A C01S 0.5(6) . . . . ?
N10 C01S C03A C02S -1.5(6) . . . . ?
C03J C01S C03A C02S -179.9(5) . . . . ?
C02Q N14 C03B N15 -177.5(5) . . . . ?
C02Q N14 C03B N18 5.8(9) . . . . ?
C03O N15 C03B N14 -15.7(9) . . . . ?
C03O N15 C03B N18 161.3(5) . . . . ?
C02Q C022 C03C C04D 0.1(8) . . . . ?
C01D C022 C03C C04D 179.4(5) . . . . ?
C01R C035 C03E C04A -1.0(8) . . . . ?
N13 C031 C03J C01S 1.5(9) . . . . ?
C04U C031 C03J C01S 176.0(6) . . . . ?
N13 C031 C03J C030 -173.9(5) . . . . ?
C04U C031 C03J C030 0.6(9) . . . . ?
N10 C01S C03J C031 -3.9(9) . . . . ?
C03A C01S C03J C031 174.4(5) . . . . ?
N10 C01S C03J C030 171.5(5) . . . . ?
C03A C01S C03J C030 -10.2(8) . . . . ?
C047 C030 C03J C031 115.8(6) . . . . ?
C04W C030 C03J C031 -60.8(8) . . . . ?
C047 C030 C03J C01S -59.9(7) . . . . ?
C04W C030 C03J C01S 123.5(6) . . . . ?
C03B N15 C03O N16 -5.6(9) . . . . ?
C03B N15 C03O N17 176.7(5) . . . . ?
N12 C02M C03U C046 3.5(9) . . . . ?
C02F C02M C03U C046 -177.1(6) . . . . ?
N12 C02M C03U C03H -175.3(5) . . . . ?
C02F C02M C03U C03H 4.1(8) . . . . ?
C063 C03H C03U C02M -88.8(7) . . . . ?
C062 C03H C03U C02M 94.7(7) . . . . ?
C063 C03H C03U C046 92.2(7) . . . . ?
C062 C03H C03U C046 -84.3(7) . . . . ?
C031 N13 C046 C03U -177.2(6) . . . . ?
C031 N13 C046 C052 1.6(6) . . . . ?
C02M C03U C046 N13 -0.9(10) . . . . ?
C03H C03U C046 N13 177.9(5) . . . . ?
C02M C03U C046 C052 -179.4(6) . . . . ?
C03H C03U C046 C052 -0.6(8) . . . . ?
C04W C030 C047 C05M 0.2(8) . . . . ?
C03J C030 C047 C05M -176.5(5) . . . . ?
C035 C03E C04A C037 0.4(8) . . . . ?
C01M C037 C04A C03E 1.1(8) . . . . ?
C022 C03C C04D C04I 0.9(8) . . . . ?
C03C C04D C04I C04N -1.4(8) . . . . ?
C04D C04I C04N C02Q 0.9(9) . . . . ?
C022 C02Q C04N C04I 0.1(8) . . . . ?
N14 C02Q C04N C04I 175.2(5) . . . . ?
N13 C031 C04U C052 -0.2(7) . . . . ?
C03J C031 C04U C052 -175.5(6) . . . . ?
C047 C030 C04W C05J -0.9(9) . . . . ?
C03J C030 C04W C05J 175.7(6) . . . . ?
C031 C04U C052 C046 1.2(7) . . . . ?
N13 C046 C052 C04U -1.7(7) . . . . ?
C03U C046 C052 C04U 177.1(6) . . . . ?
C05M C05D C05J C04W 0.2(10) . . . . ?
C030 C04W C05J C05D 0.7(9) . . . . ?
C05J C05D C05M C047 -0.8(10) . . . . ?
C030 C047 C05M C05D 0.6(9) . . . . ?
C063 C03H C062 C069 2.9(11) . . . . ?
C03U C03H C062 C069 179.5(7) . . . . ?
C062 C03H C063 C067 -4.0(11) . . . . ?
C03U C03H C063 C067 179.5(6) . . . . ?
C069 C05X C067 C063 3.4(12) . . . . ?
C03H C063 C067 C05X 0.9(12) . . . . ?
C067 C05X C069 C062 -4.4(12) . . . . ?
C03H C062 C069 C05X 1.2(12) . . . . ?
C01U N27 C016 C01A -179.9(5) . . . . ?
C01U N27 C016 C025 1.9(5) . . . . ?
N27 C016 C01A C01O -8.1(8) . . . . ?
C025 C016 C01A C01O 169.9(5) . . . . ?
N27 C016 C01A C02K 176.3(5) . . . . ?
C025 C016 C01A C02K -5.8(7) . . . . ?
C03M N19 C01J C02Y 175.1(5) . . . . ?
C03M N19 C01J C041 -3.8(6) . . . . ?
C027 N20 C01O C01L 2.7(5) . . . . ?
C027 N20 C01O C01A -173.9(5) . . . . ?
C02B C01L C01O N20 -2.2(6) . . . . ?
C02B C01L C01O C01A 174.3(5) . . . . ?
C016 C01A C01O N20 -5.0(8) . . . . ?
C02K C01A C01O N20 170.7(4) . . . . ?
C016 C01A C01O C01L 179.1(5) . . . . ?
C02K C01A C01O C01L -5.2(8) . . . . ?
C016 N27 C01U C02Y 179.4(5) . . . . ?
C016 N27 C01U C036 -1.4(5) . . . . ?
C02X N21 C01Z C01W 177.4(5) . . . . ?
C02X N21 C01Z C03Z -0.2(6) . . . . ?
C027 C01W C01Z N21 0.6(9) . . . . ?
C026 C01W C01Z N21 -177.1(5) . . . . ?
C027 C01W C01Z C03Z 178.0(5) . . . . ?
C026 C01W C01Z C03Z 0.3(8) . . . . ?
C033 N22 C020 C026 -126.1(6) . . . . ?
C033 N22 C020 C04C 58.2(7) . . . . ?
N27 C016 C025 C036 -1.7(6) . . . . ?
C01A C016 C025 C036 -180.0(5) . . . . ?
N22 C020 C026 C03D -176.3(5) . . . . ?
C04C C020 C026 C03D -0.4(7) . . . . ?
N22 C020 C026 C01W 6.3(7) . . . . ?
C04C C020 C026 C01W -177.8(5) . . . . ?
C027 C01W C026 C03D 104.0(6) . . . . ?
C01Z C01W C026 C03D -78.2(6) . . . . ?
C027 C01W C026 C020 -78.6(6) . . . . ?
C01Z C01W C026 C020 99.3(6) . . . . ?
C01O N20 C027 C01W 179.3(5) . . . . ?
C01O N20 C027 C02B -2.2(5) . . . . ?
C01Z C01W C027 N20 5.6(8) . . . . ?
C026 C01W C027 N20 -176.7(5) . . . . ?
C01Z C01W C027 C02B -172.7(5) . . . . ?
C026 C01W C027 C02B 5.0(8) . . . . ?
C01O C01L C02B C027 0.9(6) . . . . ?
N20 C027 C02B C01L 0.8(6) . . . . ?
C01W C027 C02B C01L 179.4(5) . . . . ?
C016 C01A C02K C04L -59.8(7) . . . . ?
C01O C01A C02K C04L 124.2(5) . . . . ?
C016 C01A C02K C03R 115.2(6) . . . . ?
C01O C01A C02K C03R -60.8(6) . . . . ?
C01Z N21 C02X C03K -178.5(5) . . . . ?
C01Z N21 C02X C04G 0.7(6) . . . . ?
N27 C01U C02Y C01J 3.5(8) . . . . ?
C036 C01U C02Y C01J -175.5(5) . . . . ?
N27 C01U C02Y C02Z -179.5(5) . . . . ?
C036 C01U C02Y C02Z 1.5(8) . . . . ?
N19 C01J C02Y C01U 5.3(9) . . . . ?
C041 C01J C02Y C01U -176.0(5) . . . . ?
N19 C01J C02Y C02Z -171.8(5) . . . . ?
C041 C01J C02Y C02Z 6.9(8) . . . . ?
C01U C02Y C02Z C053 67.2(7) . . . . ?
C01J C02Y C02Z C053 -115.5(6) . . . . ?
C01U C02Y C02Z C04T -114.4(6) . . . . ?
C01J C02Y C02Z C04T 62.9(7) . . . . ?
C020 N22 C033 N26 3.5(9) . . . . ?
C020 N22 C033 N24 -179.3(5) . . . . ?
C04F N24 C033 N22 -13.3(9) . . . . ?
C04F N24 C033 N26 164.2(6) . . . . ?
C016 C025 C036 C01U 0.8(6) . . . . ?
N27 C01U C036 C025 0.3(6) . . . . ?
C02Y C01U C036 C025 179.5(5) . . . . ?
C020 C026 C03D C03V -0.5(8) . . . . ?
C01W C026 C03D C03V 176.9(5) . . . . ?
N21 C02X C03K C03M -3.3(9) . . . . ?
C04G C02X C03K C03M 177.6(6) . . . . ?
N21 C02X C03K C044 -179.0(5) . . . . ?
C04G C02X C03K C044 2.0(8) . . . . ?
C02X C03K C03M N19 -1.6(9) . . . . ?
C044 C03K C03M N19 174.1(5) . . . . ?
C02X C03K C03M C050 -178.0(6) . . . . ?
C044 C03K C03M C050 -2.3(9) . . . . ?
C01J N19 C03M C03K -173.5(5) . . . . ?
C01J N19 C03M C050 3.5(6) . . . . ?
C04L C02K C03R C04V 0.2(8) . . . . ?
C01A C02K C03R C04V -174.8(5) . . . . ?
C026 C03D C03V C054 0.9(8) . . . . ?
N21 C01Z C03Z C04G -0.4(7) . . . . ?
C01W C01Z C03Z C04G -178.1(5) . . . . ?
N19 C01J C041 C050 2.6(6) . . . . ?
C02Y C01J C041 C050 -176.3(5) . . . . ?
C03M C03K C044 C04Y -81.1(7) . . . . ?
C02X C03K C044 C04Y 95.0(7) . . . . ?
C03M C03K C044 C05C 99.8(7) . . . . ?
C02X C03K C044 C05C -84.1(7) . . . . ?
C026 C020 C04C C054 0.9(8) . . . . ?
N22 C020 C04C C054 176.6(5) . . . . ?
C033 N24 C04F N25 177.0(5) . . . . ?
C033 N24 C04F N23 -3.7(9) . . . . ?
C01Z C03Z C04G C02X 0.8(6) . . . . ?
N21 C02X C04G C03Z -1.0(7) . . . . ?
C03K C02X C04G C03Z 178.2(5) . . . . ?
C03R C02K C04L C05I -0.5(8) . . . . ?
C01A C02K C04L C05I 174.5(5) . . . . ?
C053 C02Z C04T C05L 1.6(9) . . . . ?
C02Y C02Z C04T C05L -176.9(5) . . . . ?
C02K C03R C04V C05H 0.6(8) . . . . ?
C05C C044 C04Y C058 1.7(9) . . . . ?
C03K C044 C04Y C058 -177.4(5) . . . . ?
C01J C041 C050 C03M -0.5(7) . . . . ?
C03K C03M C050 C041 175.1(6) . . . . ?
N19 C03M C050 C041 -1.8(6) . . . . ?
C04T C02Z C053 C05B -1.3(9) . . . . ?
C02Y C02Z C053 C05B 177.1(5) . . . . ?
C020 C04C C054 C03V -0.6(9) . . . . ?
C03D C03V C054 C04C -0.3(8) . . . . ?
C05W C057 C058 C04Y -0.9(9) . . . . ?
C044 C04Y C058 C057 -0.7(9) . . . . ?
C02Z C053 C05B C05U -0.9(10) . . . . ?
C04Y C044 C05C C05W -1.1(9) . . . . ?
C03K C044 C05C C05W 178.0(6) . . . . ?
C03R C04V C05H C05I -1.1(9) . . . . ?
C04V C05H C05I C04L 0.8(9) . . . . ?
C02K C04L C05I C05H 0.0(9) . . . . ?
C02Z C04T C05L C05U 0.3(9) . . . . ?
C053 C05B C05U C05L 2.8(10) . . . . ?
C04T C05L C05U C05B -2.5(10) . . . . ?
C058 C057 C05W C05C 1.5(10) . . . . ?
C044 C05C C05W C057 -0.5(10) . . . . ?
C02A N30 C01F C02U 178.1(5) . . . . ?
C02A N30 C01F C02C -0.3(5) . . . . ?
C01F N30 C02A C02R 174.8(5) . . . . ?
C01F N30 C02A C038 -0.6(5) . . . . ?
N30 C01F C02C C038 1.2(6) . . . . ?
C02U C01F C02C C038 -177.2(5) . . . . ?
C02G N29 C02D C02W 177.7(5) . . . . ?
C02G N29 C02D C049 -0.4(6) . . . . ?
C02D N29 C02G C02U 178.0(5) . . . . ?
C02D N29 C02G C03G -0.1(6) . . . . ?
C02J N31 C02I C02N -179.1(5) . . . . ?
C02J N31 C02I C03P 0.6(6) . . . . ?
C02I N31 C02J C02W 179.5(5) . . . . ?
C02I N31 C02J C03Y -1.0(6) . . . . ?
N31 C02I C02N C032 -5.4(8) . . . . ?
C03P C02I C02N C032 175.0(5) . . . . ?
N31 C02I C02N C03I 175.4(5) . . . . ?
C03P C02I C02N C03I -4.2(8) . . . . ?
N30 C02A C02R C03Q 0.3(9) . . . . ?
C038 C02A C02R C03Q 175.2(5) . . . . ?
N30 C02A C02R C040 179.7(5) . . . . ?
C038 C02A C02R C040 -5.3(8) . . . . ?
N30 C01F C02U C02G 1.2(8) . . . . ?
C02C C01F C02U C02G 179.4(5) . . . . ?
N30 C01F C02U C02O 179.9(5) . . . . ?
C02C C01F C02U C02O -1.9(8) . . . . ?
N29 C02G C02U C01F -0.1(9) . . . . ?
C03G C02G C02U C01F 177.6(5) . . . . ?
N29 C02G C02U C02O -178.9(5) . . . . ?
C03G C02G C02U C02O -1.1(8) . . . . ?
C04J C02O C02U C01F 71.9(7) . . . . ?
C04O C02O C02U C01F -108.1(6) . . . . ?
C04J C02O C02U C02G -109.2(6) . . . . ?
C04O C02O C02U C02G 70.7(7) . . . . ?
N31 C02J C02W C02D 4.0(9) . . . . ?
C03Y C02J C02W C02D -175.4(5) . . . . ?
N31 C02J C02W C034 -176.7(5) . . . . ?
C03Y C02J C02W C034 3.9(8) . . . . ?
N29 C02D C02W C02J 4.2(8) . . . . ?
C049 C02D C02W C02J -178.1(5) . . . . ?
N29 C02D C02W C034 -175.1(5) . . . . ?
C049 C02D C02W C034 2.6(8) . . . . ?
C03Q N32 C032 C02N -176.5(5) . . . . ?
C03Q N32 C032 C04E 1.0(6) . . . . ?
C02I C02N C032 N32 -3.0(9) . . . . ?
C03I C02N C032 N32 176.2(5) . . . . ?
C02I C02N C032 C04E -180.0(5) . . . . ?
C03I C02N C032 C04E -0.8(8) . . . . ?
C02J C02W C034 C04P 57.8(7) . . . . ?
C02D C02W C034 C04P -122.8(6) . . . . ?
C02J C02W C034 C04M -122.4(6) . . . . ?
C02D C02W C034 C04M 56.9(7) . . . . ?
C01F C02C C038 C02A -1.5(6) . . . . ?
N30 C02A C038 C02C 1.4(6) . . . . ?
C02R C02A C038 C02C -174.2(5) . . . . ?
N29 C02G C03G C049 0.5(6) . . . . ?
C02U C02G C03G C049 -177.6(5) . . . . ?
C032 C02N C03I C05Q -67.9(7) . . . . ?
C02I C02N C03I C05Q 111.3(6) . . . . ?
C032 C02N C03I C04B 112.7(6) . . . . ?
C02I C02N C03I C04B -68.1(7) . . . . ?
N31 C02I C03P C03Y 0.1(6) . . . . ?
C02N C02I C03P C03Y 179.8(5) . . . . ?
C032 N32 C03Q C02R 178.8(5) . . . . ?
C032 N32 C03Q C051 -0.7(6) . . . . ?
C02A C02R C03Q N32 3.4(9) . . . . ?
C040 C02R C03Q N32 -176.0(5) . . . . ?
C02A C02R C03Q C051 -177.1(6) . . . . ?
C040 C02R C03Q C051 3.4(9) . . . . ?
C02I C03P C03Y C02J -0.7(6) . . . . ?
N31 C02J C03Y C03P 1.1(6) . . . . ?
C02W C02J C03Y C03P -179.4(5) . . . . ?
C03Q C02R C040 C066 89.4(8) . . . . ?
C02A C02R C040 C066 -90.1(8) . . . . ?
C03Q C02R C040 C059 -89.9(7) . . . . ?
C02A C02R C040 C059 90.6(7) . . . . ?
C04O N33 C043 N34 -178.3(6) . . . . ?
C04O N33 C043 N37 -0.6(9) . . . . ?
C04X N34 C043 N33 16.2(9) . . . . ?
C04X N34 C043 N37 -161.7(6) . . . . ?
C02G C03G C049 C02D -0.7(6) . . . . ?
N29 C02D C049 C03G 0.7(6) . . . . ?
C02W C02D C049 C03G -177.4(5) . . . . ?
C05Q C03I C04B C04S -0.7(8) . . . . ?
C02N C03I C04B C04S 178.8(5) . . . . ?
N32 C032 C04E C051 -0.9(7) . . . . ?
C02N C032 C04E C051 176.5(5) . . . . ?
C04O C02O C04J C05A -2.4(8) . . . . ?
C02U C02O C04J C05A 177.5(5) . . . . ?
C04P C034 C04M C05V 0.5(9) . . . . ?
C02W C034 C04M C05V -179.2(6) . . . . ?
C04J C02O C04O C05G 2.8(8) . . . . ?
C02U C02O C04O C05G -177.2(5) . . . . ?
C04J C02O C04O N33 179.6(5) . . . . ?
C02U C02O C04O N33 -0.3(8) . . . . ?
C043 N33 C04O C05G -76.9(8) . . . . ?
C043 N33 C04O C02O 106.3(6) . . . . ?
C04M C034 C04P C05K 0.7(9) . . . . ?
C02W C034 C04P C05K -179.5(6) . . . . ?
C03I C04B C04S C04H -1.4(9) . . . . ?
C05O C04H C04S C04B 2.7(9) . . . . ?
C043 N34 C04X N35 -175.0(6) . . . . ?
C043 N34 C04X N36 4.8(10) . . . . ?
C032 C04E C051 C03Q 0.4(7) . . . . ?
N32 C03Q C051 C04E 0.2(7) . . . . ?
C02R C03Q C051 C04E -179.4(6) . . . . ?
C066 C040 C059 C05E 1.9(10) . . . . ?
C02R C040 C059 C05E -178.7(6) . . . . ?
C02O C04J C05A C05P 0.1(9) . . . . ?
C040 C059 C05E C05Y -0.9(10) . . . . ?
C02O C04O C05G C05P -0.9(9) . . . . ?
N33 C04O C05G C05P -177.6(6) . . . . ?
C034 C04P C05K C05Z -1.3(10) . . . . ?
C04S C04H C05O C05Q -1.9(10) . . . . ?
C04O C05G C05P C05A -1.5(9) . . . . ?
C04J C05A C05P C05G 1.9(9) . . . . ?
C04H C05O C05Q C03I -0.2(10) . . . . ?
C04B C03I C05Q C05O 1.5(9) . . . . ?
C02N C03I C05Q C05O -177.9(6) . . . . ?
C034 C04M C05V C05Z -1.2(11) . . . . ?
C059 C05E C05Y C06B -0.1(11) . . . . ?
C04M C05V C05Z C05K 0.7(11) . . . . ?
C04P C05K C05Z C05V 0.6(11) . . . . ?
C059 C040 C066 C06B -2.0(12) . . . . ?
C02R C040 C066 C06B 178.6(8) . . . . ?
C05E C05Y C06B C066 0.1(14) . . . . ?
C040 C066 C06B C05Y 1.0(14) . . . . ?
